data_4130555
loop_
_publ_author_name
'Das, Soumyajit'
'Herng, Tun Seng'
'Zafra, Jos\'e L'
'Burrezo, Paula Mayorga'
'Kitano, Masaaki'
'Ishida, Masatoshi'
'Gopalakrishna, Tullimilli Y.'
'Hu, Pan'
'Osuka, Atsuhiro'
'Casado, Juan'
'Ding, Jun'
'Casanova, David'
'Wu, Jishan'

_publ_section_title
;
 Fully Fused Quinoidal/Aromatic Carbazole Macrocycles with Poly-radical
 Characters.
;
_journal_issue 24
_journal_name_full 'Journal of the American Chemical Society'
_journal_page_first 7782
_journal_page_last 7790
_journal_paper_doi 10.1021/jacs.6b04539
_journal_volume 138
_journal_year 2016
_chemical_formula_moiety 'C123 H114 N6 O6'
_chemical_formula_sum 'C123 H114 N6 O6'
_chemical_formula_weight 1772.29
_space_group_crystal_system tetragonal
_space_group_IT_number 85
_space_group_name_Hall '-P 4a'
_space_group_name_H-M_alt 'P 4/n :2'
_atom_sites_solution_hydrogens geom
_atom_sites_solution_primary direct
_atom_sites_solution_secondary difmap
_cell_angle_alpha 90.0000
_cell_angle_beta 90.0000
_cell_angle_gamma 90.0000
_cell_formula_units_Z 8
_cell_length_a 38.5230(6)
_cell_length_b 38.5230(6)
_cell_length_c 14.3978(3)
_cell_measurement_reflns_used 1452
_cell_measurement_temperature 100
_cell_measurement_theta_max 25.40
_cell_measurement_theta_min 1.50
_cell_volume 21366.6(6)
_computing_cell_refinement 'CrysAlisPro 1.171.38.32a (Rigaku OD, 2015)'
_computing_data_collection 'CrystalClear-SM Expert 2.1 b42 (Rigaku, 2015)'
_computing_data_reduction 'CrysAlisPro 1.171.38.32a (Rigaku OD, 2015)'
_computing_molecular_graphics 'CrystalStructure 4.2'
_computing_publication_material 'CrystalStructure 4.2 (Rigaku, 2015)'
_computing_structure_refinement 'SHELXL Version 2014/7 (Sheldrick, 2008)'
_computing_structure_solution 'SHELXT Version 2014/5 (Sheldrick, 2014)'
_diffrn_ambient_temperature 100
_diffrn_detector_area_resol_mean 5.814
_diffrn_measured_fraction_theta_full 0.994
_diffrn_measured_fraction_theta_max 0.109
_diffrn_measurement_device_type 'Rigaku XtaLAB P200'
_diffrn_measurement_method \w
_diffrn_radiation_type 'Mo K\a'
_diffrn_radiation_wavelength 0.71075
_diffrn_reflns_av_R_equivalents 0.0499
_diffrn_reflns_Laue_measured_fraction_full 0.994
_diffrn_reflns_Laue_measured_fraction_max 0.109
_diffrn_reflns_limit_h_max 46
_diffrn_reflns_limit_h_min -39
_diffrn_reflns_limit_k_max 45
_diffrn_reflns_limit_k_min -46
_diffrn_reflns_limit_l_max 17
_diffrn_reflns_limit_l_min -17
_diffrn_reflns_number 97346
_diffrn_reflns_point_group_measured_fraction_full 0.994
_diffrn_reflns_point_group_measured_fraction_max 0.109
_diffrn_reflns_theta_full 25.242
_diffrn_reflns_theta_max 68.913
_diffrn_reflns_theta_min 1.766
_diffrn_standards_number 0
_exptl_absorpt_coefficient_mu 0.067
_exptl_absorpt_correction_T_max 1.00000
_exptl_absorpt_correction_T_min 0.96592
_exptl_absorpt_correction_type multi-scan
_exptl_absorpt_process_details
;
CrysAlisPro 1.171.38.32a (Rigaku Oxford Diffraction, 2015)
Empirical absorption correction using spherical harmonics,
 implemented in SCALE3 ABSPACK scaling algorithm.
;
_exptl_crystal_colour yellow
_exptl_crystal_density_diffrn 1.102
_exptl_crystal_density_method 'not measured'
_exptl_crystal_description block
_exptl_crystal_F_000 7536.00
_exptl_crystal_size_max 0.150
_exptl_crystal_size_mid 0.100
_exptl_crystal_size_min 0.100
_refine_diff_density_max 0.57
_refine_diff_density_min -0.49
_refine_ls_extinction_method none
_refine_ls_goodness_of_fit_ref 1.343
_refine_ls_hydrogen_treatment constr
_refine_ls_number_parameters 1350
_refine_ls_number_reflns 22146
_refine_ls_number_restraints 926
_refine_ls_R_factor_all 0.1733
_refine_ls_R_factor_gt 0.1179
_refine_ls_shift/su_max 0.000
_refine_ls_structure_factor_coef Fsqd
_refine_ls_weighting_details 'w = 1/[\s^2^(Fo^2^)+(0.2000P)^2^] where P=(Fo^2^+2Fc^2^)/3'
_refine_ls_weighting_scheme calc
_refine_ls_wR_factor_gt 0.3424
_refine_ls_wR_factor_ref 0.3812
_reflns_Friedel_coverage 0.000
_reflns_number_gt 12905
_reflns_number_total 19696
_reflns_threshold_expression F^2^>2.0\s(F^2^)
_cod_data_source_file ja6b04539_si_003.cif
_cod_data_source_block SX15R032
_cod_original_sg_symbol_H-M 'P 4/n'
_cod_database_code 4130555
_platon_squeeze_void_probe_radius 1.20

loop_
_space_group_symop_id
_space_group_symop_operation_xyz
1 +X,+Y,+Z
2 1/2-X,1/2-Y,+Z
3 1/2-Y,+X,+Z
4 +Y,1/2-X,+Z
5 -X,-Y,-Z
6 -1/2+X,-1/2+Y,-Z
7 -1/2+Y,-X,-Z
8 -Y,-1/2+X,-Z

loop_
_atom_site_label
_atom_site_type_symbol
_atom_site_fract_x
_atom_site_fract_y
_atom_site_fract_z
_atom_site_U_iso_or_equiv
_atom_site_adp_type
_atom_site_occupancy
_atom_site_site_symmetry_order
_atom_site_calc_flag
_atom_site_refinement_flags_posn
_atom_site_refinement_flags_adp
_atom_site_refinement_flags_occupancy
_atom_site_disorder_assembly
_atom_site_disorder_group
O1 O 0.40902(7) 0.43605(7) 0.6347(2) 0.0702(8) Uani 1 1 d . . . . .
O2 O 0.27406(8) 0.90721(8) 0.6682(2) 0.0832(9) Uani 1 1 d . . . . .
O3 O 0.42022(10) 0.64091(8) 0.1587(2) 0.0948(11) Uani 1 1 d . . . . .
O4 O 0.48027(8) 0.90191(9) 0.2053(2) 0.0847(9) Uani 1 1 d . . . . .
O5 O 0.64893(10) 0.64222(13) 1.0690(5) 0.161(2) Uani 1 1 d . . . . .
O6 O 0.45242(18) 0.83006(12) 1.1313(4) 0.197(3) Uani 1 1 d . . . . .
N7 N 0.37931(8) 0.90370(7) 0.43786(19) 0.0511(7) Uani 1 1 d . . . . .
N8 N 0.41484(7) 0.53926(7) 0.39790(18) 0.0457(7) Uani 1 1 d . . . . .
N9 N 0.54521(8) 0.48756(7) 0.9646(2) 0.0541(8) Uani 1 1 d . . . . .
N10 N 0.57001(8) 0.73930(9) 0.3483(3) 0.0767(11) Uani 1 1 d . . . . .
N11 N 0.55076(12) 0.73510(9) 1.1114(3) 0.0839(11) Uani 1 1 d . . . . .
N12 N 0.31265(9) 0.73302(8) 0.8999(2) 0.0652(9) Uani 1 1 d . . . . .
C13 C 0.53612(9) 0.57978(9) 0.9435(3) 0.0539(9) Uani 1 1 d . . . . .
H13 H 0.5251 0.5953 0.9016 0.065 Uiso 1 1 calc R U . . .
C14 C 0.44135(9) 0.48724(8) 0.6039(2) 0.0462(8) Uani 1 1 d . . . . .
C15 C 0.45993(8) 0.54540(8) 0.5006(2) 0.0439(8) Uani 1 1 d . . . . .
C16 C 0.47934(8) 0.53666(8) 0.5781(2) 0.0441(8) Uani 1 1 d . . . . .
H16 H 0.4991 0.5502 0.5942 0.053 Uiso 1 1 calc R U . . .
C17 C 0.46136(9) 0.57339(8) 0.4347(2) 0.0436(8) Uani 1 1 d . . . . .
C18 C 0.48345(9) 0.60144(8) 0.4233(2) 0.0474(8) Uani 1 1 d . . . . .
H18 H 0.5024 0.6044 0.4649 0.057 Uiso 1 1 calc R U . . .
C19 C 0.43121(9) 0.52416(8) 0.4738(2) 0.0470(8) Uani 1 1 d . . . . .
C20 C 0.41215(9) 0.85611(8) 0.4713(2) 0.0458(8) Uani 1 1 d . . . . .
C21 C 0.47021(8) 0.50801(8) 0.6333(2) 0.0444(8) Uani 1 1 d . . . . .
C22 C 0.42284(9) 0.49505(8) 0.5241(2) 0.0458(8) Uani 1 1 d . . . . .
H22 H 0.4045 0.4804 0.5043 0.055 Uiso 1 1 calc R U . . .
C23 C 0.36368(9) 0.88710(8) 0.5124(2) 0.0476(8) Uani 1 1 d . . . . .
C24 C 0.38450(9) 0.85752(8) 0.5360(2) 0.0486(8) Uani 1 1 d . . . . .
C25 C 0.35525(10) 0.80745(9) 0.8008(2) 0.0542(9) Uani 1 1 d . . . . .
H25 H 0.3762 0.8197 0.8120 0.065 Uiso 1 1 calc R U . . .
C26 C 0.49012(8) 0.50110(8) 0.7189(2) 0.0450(8) Uani 1 1 d . . . . .
C27 C 0.47841(9) 0.62545(8) 0.3520(2) 0.0481(8) Uani 1 1 d . . . . .
C28 C 0.51903(9) 0.52209(9) 0.8563(2) 0.0490(8) Uani 1 1 d . . . . .
C29 C 0.40837(9) 0.88522(8) 0.4126(2) 0.0479(8) Uani 1 1 d . . . . .
C30 C 0.53420(9) 0.54436(9) 0.9284(2) 0.0503(9) Uani 1 1 d . . . . .
C31 C 0.43293(9) 0.56898(8) 0.3738(2) 0.0458(8) Uani 1 1 d . . . . .
C32 C 0.43932(10) 0.83246(9) 0.4563(2) 0.0517(9) Uani 1 1 d . . . . .
H32 H 0.4415 0.8127 0.4953 0.062 Uiso 1 1 calc R U . . .
C33 C 0.31554(11) 0.76118(10) 0.8381(3) 0.0613(10) Uani 1 1 d . . . . .
C34 C 0.50033(9) 0.52834(9) 0.7765(2) 0.0474(8) Uani 1 1 d . . . . .
H34 H 0.4943 0.5515 0.7605 0.057 Uiso 1 1 calc R U . . .
C35 C 0.42829(9) 0.45851(9) 0.6628(3) 0.0537(9) Uani 1 1 d . . . . .
H35 H 0.4354 0.4577 0.7260 0.064 Uiso 1 1 calc R U . . .
C36 C 0.46280(9) 0.83763(8) 0.3853(2) 0.0491(8) Uani 1 1 d . . . . .
C37 C 0.43182(10) 0.89106(8) 0.3417(2) 0.0521(9) Uani 1 1 d . . . . .
H37 H 0.4296 0.9109 0.3030 0.063 Uiso 1 1 calc R U . . .
C38 C 0.33417(10) 0.89496(8) 0.5611(2) 0.0523(9) Uani 1 1 d . . . . .
H38 H 0.3207 0.9147 0.5451 0.063 Uiso 1 1 calc R U . . .
C39 C 0.37408(10) 0.83646(9) 0.6106(2) 0.0529(9) Uani 1 1 d . . . . .
H39 H 0.3877 0.8169 0.6275 0.064 Uiso 1 1 calc R U . . .
C40 C 0.34649(11) 0.77914(9) 0.8556(2) 0.0567(10) Uani 1 1 d . . . . .
C41 C 0.50298(10) 0.65498(9) 0.3433(2) 0.0524(9) Uani 1 1 d . . . . .
C42 C 0.45004(10) 0.62037(8) 0.2917(2) 0.0509(8) Uani 1 1 d . . . . .
C43 C 0.48537(9) 0.77722(9) 0.3618(2) 0.0517(9) Uani 1 1 d . . . . .
H43 H 0.4622 0.7689 0.3601 0.062 Uiso 1 1 calc R U . . .
C44 C 0.49124(9) 0.68951(8) 0.3462(2) 0.0489(8) Uani 1 1 d . . . . .
H44 H 0.4671 0.6945 0.3475 0.059 Uiso 1 1 calc R U . . .
C45 C 0.38441(9) 0.52563(9) 0.3507(3) 0.0545(9) Uani 1 1 d . . . . .
H45A H 0.3707 0.5452 0.3253 0.065 Uiso 1 1 calc R U . . .
H45B H 0.3697 0.5132 0.3962 0.065 Uiso 1 1 calc R U . . .
C46 C 0.52675(9) 0.48773(9) 0.8824(2) 0.0503(8) Uani 1 1 d . . . . .
C47 C 0.55539(10) 0.63049(10) 1.0406(3) 0.0595(10) Uani 1 1 d . . . . .
C48 C 0.34440(10) 0.84380(9) 0.6595(2) 0.0530(9) Uani 1 1 d . . . . .
C49 C 0.55677(10) 0.45632(9) 1.0134(3) 0.0569(9) Uani 1 1 d . . . . .
H49A H 0.5389 0.4381 1.0067 0.068 Uiso 1 1 calc R U . . .
H49B H 0.5591 0.4617 1.0804 0.068 Uiso 1 1 calc R U . . .
C50 C 0.55419(10) 0.59293(10) 1.0200(3) 0.0572(9) Uani 1 1 d . . . . .
C51 C 0.53886(11) 0.64843(10) 0.3381(3) 0.0641(10) Uani 1 1 d . . . . .
H51 H 0.5466 0.6250 0.3347 0.077 Uiso 1 1 calc R U . . .
C52 C 0.51575(9) 0.71665(9) 0.3471(3) 0.0532(9) Uani 1 1 d . . . . .
C54 C 0.55042(9) 0.52149(9) 0.9922(3) 0.0551(9) Uani 1 1 d . . . . .
C55 C 0.49868(12) 0.70968(10) 1.0759(3) 0.0616(10) Uani 1 1 d . . . . .
C56 C 0.42704(10) 0.59225(9) 0.3026(2) 0.0513(9) Uani 1 1 d . . . . .
H56 H 0.4079 0.5894 0.2617 0.062 Uiso 1 1 calc R U . . .
C57 C 0.33330(10) 0.81774(9) 0.7296(3) 0.0580(9) Uani 1 1 d . . . . .
C58 C 0.49918(9) 0.46703(9) 0.7460(3) 0.0506(8) Uani 1 1 d . . . . .
H58 H 0.4928 0.4483 0.7067 0.061 Uiso 1 1 calc R U . . .
C59 C 0.57055(10) 0.56934(10) 1.0811(3) 0.0604(10) Uani 1 1 d . . . . .
H59 H 0.5834 0.5783 1.1320 0.073 Uiso 1 1 calc R U . . .
C61 C 0.56858(10) 0.53421(10) 1.0697(3) 0.0596(10) Uani 1 1 d . . . . .
H61 H 0.5792 0.5188 1.1128 0.072 Uiso 1 1 calc R U . . .
C62 C 0.51284(9) 0.75418(9) 0.3548(3) 0.0545(9) Uani 1 1 d . . . . .
C63 C 0.36415(11) 0.76036(9) 0.9299(2) 0.0586(10) Uani 1 1 d . . . . .
C64 C 0.39616(12) 0.76374(10) 0.9705(2) 0.0612(10) Uani 1 1 d . . . . .
H64 H 0.4108 0.7827 0.9550 0.073 Uiso 1 1 calc R U . . .
C65 C 0.49175(10) 0.81283(9) 0.3714(3) 0.0556(9) Uani 1 1 d . . . . .
C66 C 0.32427(10) 0.87371(9) 0.6338(2) 0.0558(9) Uani 1 1 d . . . . .
C67 C 0.30220(11) 0.79979(11) 0.7160(3) 0.0654(11) Uani 1 1 d . . . . .
H67 H 0.2862 0.8071 0.6697 0.078 Uiso 1 1 calc R U . . .
C68 C 0.59073(11) 0.44258(11) 0.9782(3) 0.0679(11) Uani 1 1 d . . . . .
H68A H 0.6089 0.4604 0.9869 0.082 Uiso 1 1 calc R U . . .
H68B H 0.5887 0.4378 0.9108 0.082 Uiso 1 1 calc R U . . .
C69 C 0.40704(13) 0.73892(11) 1.0351(3) 0.0696(12) Uani 1 1 d . . . . .
C70 C 0.52507(11) 0.64927(9) 1.0450(3) 0.0582(9) Uani 1 1 d . . . . .
H70 H 0.5036 0.6382 1.0318 0.070 Uiso 1 1 calc R U . . .
C71 C 0.29283(11) 0.88300(10) 0.6868(3) 0.0663(11) Uani 1 1 d . . . . .
H71 H 0.2869 0.8691 0.7389 0.080 Uiso 1 1 calc R U . . .
C72 C 0.51694(9) 0.45981(9) 0.8272(3) 0.0531(9) Uani 1 1 d . . . . .
H72 H 0.5223 0.4366 0.8446 0.064 Uiso 1 1 calc R U . . .
C73 C 0.52563(11) 0.68428(10) 1.0686(3) 0.0624(10) Uani 1 1 d . . . . .
C74 C 0.44497(13) 0.64282(9) 0.2104(3) 0.0659(11) Uani 1 1 d . . . . .
H74 H 0.4621 0.6599 0.1975 0.079 Uiso 1 1 calc R U . . .
C75 C 0.38498(14) 0.71155(11) 1.0578(3) 0.0718(13) Uani 1 1 d . . . . .
H75 H 0.3928 0.6947 1.1012 0.086 Uiso 1 1 calc R U . . .
C76 C 0.46335(13) 0.70906(10) 1.0597(2) 0.0652(11) Uani 1 1 d . . . . .
H76 H 0.4523 0.6880 1.0423 0.078 Uiso 1 1 calc R U . . .
C77 C 0.29540(7) 0.77256(11) 0.7684(3) 0.0737(12) Uani 1 1 d . . . . .
H77 H 0.2747 0.7600 0.7560 0.088 Uiso 1 1 calc DR U . . .
C78 C 0.48158(11) 0.87489(11) 0.2495(3) 0.0623(10) Uani 1 1 d . . . . .
H78 H 0.4982 0.8579 0.2324 0.075 Uiso 1 1 calc R U . . .
C79 C 0.34221(11) 0.73215(10) 0.9530(3) 0.0632(11) Uani 1 1 d . . . . .
C80 C 0.55121(10) 0.70873(10) 0.3438(3) 0.0654(10) Uani 1 1 d . . . . .
C81 C 0.56305(11) 0.67440(11) 0.3377(3) 0.0719(11) Uani 1 1 d . . . . .
H81 H 0.5871 0.6693 0.3334 0.086 Uiso 1 1 calc R U . . .
C82 C 0.35229(14) 0.70786(11) 1.0199(3) 0.0725(12) Uani 1 1 d . . . . .
H82 H 0.3373 0.6896 1.0386 0.087 Uiso 1 1 calc R U . . .
C84 C 0.58739(12) 0.64817(12) 1.0592(3) 0.0737(12) Uani 1 1 d . . . . .
C85 C 0.55735(12) 0.70079(11) 1.0896(3) 0.0683(11) Uani 1 1 d . . . . .
C86 C 0.51526(14) 0.74119(11) 1.1029(3) 0.0753(12) Uani 1 1 d . . . . .
C87 C 0.52648(11) 0.82443(10) 0.3736(3) 0.0661(11) Uani 1 1 d . . . . .
H87 H 0.5309 0.8486 0.3802 0.079 Uiso 1 1 calc R U . . .
C88 C 0.39392(12) 0.50092(13) 0.2718(3) 0.0766(12) Uani 1 1 d . . . . .
H88A H 0.4094 0.5131 0.2275 0.092 Uiso 1 1 calc R U . . .
H88B H 0.4068 0.4809 0.2975 0.092 Uiso 1 1 calc R U . . .
C89 C 0.54714(10) 0.76674(10) 0.3563(3) 0.0659(11) Uani 1 1 d . . . . .
C90 C 0.44403(13) 0.73934(11) 1.0688(3) 0.0717(12) Uani 1 1 d . . . . .
C91 C 0.55409(10) 0.80218(10) 0.3665(3) 0.0726(12) Uani 1 1 d . . . . .
H91 H 0.5773 0.8106 0.3684 0.087 Uiso 1 1 calc R U . . .
C92 C 0.46027(17) 0.77004(12) 1.1006(3) 0.0889(16) Uani 1 1 d . . . . .
C93 C 0.58804(13) 0.68281(12) 1.0842(3) 0.0795(13) Uani 1 1 d . . . . .
H93 H 0.6094 0.6940 1.0976 0.095 Uiso 1 1 calc R U . . .
C94 C 0.62042(13) 0.63034(15) 1.0452(5) 0.0990(16) Uani 1 1 d . . . . .
H94 H 0.6200 0.6082 1.0161 0.119 Uiso 1 1 calc R U . . .
C96 C 0.49658(16) 0.77134(12) 1.1166(3) 0.0912(16) Uani 1 1 d . . . . .
H96 H 0.5076 0.7922 1.1361 0.109 Uiso 1 1 calc R U . . .
C97 C 0.60132(17) 0.40968(15) 1.0282(4) 0.113(2) Uani 1 1 d . . . . .
H97A H 0.5826 0.3922 1.0226 0.135 Uiso 1 1 calc R U . . .
H97B H 0.6048 0.4147 1.0950 0.135 Uiso 1 1 calc R U . . .
C98 C 0.60803(12) 0.74123(14) 0.3607(5) 0.0976(17) Uani 1 1 d . . . . .
H98A H 0.6164 0.7645 0.3417 0.117 Uiso 1 1 calc R U . . .
H98B H 0.6194 0.7238 0.3205 0.117 Uiso 1 1 calc R U . . .
C99 C 0.4399(2) 0.80157(16) 1.1221(4) 0.127(3) Uani 1 1 d . . . . .
H99 H 0.4155 0.7993 1.1291 0.152 Uiso 1 1 calc DR U . . .
C101 C 0.36219(15) 0.4878(2) 0.2203(4) 0.124(2) Uani 1 1 d . . . . .
H10A H 0.3468 0.4757 0.2647 0.149 Uiso 1 1 calc R U . . .
H10B H 0.3492 0.5080 0.1952 0.149 Uiso 1 1 calc R U . . .
C110 C 0.61771(18) 0.7347(2) 0.4606(7) 0.140(3) Uani 1 1 d . . . . .
H11A H 0.6149 0.7094 0.4711 0.169 Uiso 1 1 calc R U . . .
H11B H 0.6428 0.7397 0.4659 0.169 Uiso 1 1 calc R U . . .
C112 C 0.6349(2) 0.3950(2) 0.9871(7) 0.185(5) Uani 1 1 d . . . . .
H11C H 0.6414 0.3738 1.0204 0.222 Uiso 1 1 calc R U . . .
H11D H 0.6314 0.3897 0.9212 0.222 Uiso 1 1 calc R U . . .
H11E H 0.6536 0.4122 0.9935 0.222 Uiso 1 1 calc R U . . .
C119 C 0.3710(2) 0.4635(3) 0.1415(6) 0.200(5) Uani 1 1 d . . . . .
H11F H 0.3496 0.4559 0.1109 0.240 Uiso 1 1 calc R U . . .
H11G H 0.3858 0.4756 0.0965 0.240 Uiso 1 1 calc R U . . .
H11H H 0.3834 0.4432 0.1661 0.240 Uiso 1 1 calc R U . . .
C120 C 0.6020(3) 0.7509(4) 0.5345(7) 0.217(6) Uani 1 1 d . . . . .
H12A H 0.5773 0.7439 0.5356 0.260 Uiso 1 1 calc R U . . .
H12B H 0.6027 0.7763 0.5234 0.260 Uiso 1 1 calc R U . . .
C126 C 0.45837(10) 0.86783(9) 0.3278(2) 0.0517(9) Uani 1 1 d . . . . .
C129 C 0.6167(3) 0.7442(4) 0.6259(8) 0.248(7) Uani 1 1 d . . . . .
H12C H 0.6036 0.7571 0.6730 0.297 Uiso 1 1 calc R U . . .
H12D H 0.6155 0.7193 0.6393 0.297 Uiso 1 1 calc R U . . .
H12E H 0.6410 0.7518 0.6270 0.297 Uiso 1 1 calc R U . . .
C102 C 0.57736(19) 0.76213(15) 1.1256(5) 0.121(2) Uani 1 1 d D U . . .
H1A1 H 0.6004 0.7513 1.1353 0.145 Uiso 0.424(9) 1 calc R U P A 1
H1A2 H 0.5717 0.7762 1.1810 0.145 Uiso 0.424(9) 1 calc R U P A 1
H1B1 H 0.5942 0.7538 1.1725 0.145 Uiso 0.576(9) 1 calc R U P A 2
H1B2 H 0.5660 0.7832 1.1510 0.145 Uiso 0.576(9) 1 calc R U P A 2
C122 C 0.5780(6) 0.7860(5) 1.0353(11) 0.141(3) Uani 0.424(9) 1 d D U P A 1
H1A3 H 0.5540 0.7908 1.0146 0.169 Uiso 0.424(9) 1 calc R U P A 1
H1A4 H 0.5894 0.8084 1.0496 0.169 Uiso 0.424(9) 1 calc R U P A 1
C127 C 0.5980(6) 0.7671(4) 0.9584(13) 0.154(4) Uani 0.424(9) 1 d D U P A 1
H1A5 H 0.5821 0.7511 0.9257 0.184 Uiso 0.424(9) 1 calc R U P A 1
H1A6 H 0.6168 0.7531 0.9867 0.184 Uiso 0.424(9) 1 calc R U P A 1
C128 C 0.6142(7) 0.7929(7) 0.8867(15) 0.183(6) Uani 0.424(9) 1 d D U P A 1
H1A7 H 0.6267 0.7799 0.8389 0.275 Uiso 0.424(9) 1 calc R U P A 1
H1A8 H 0.5956 0.8066 0.8576 0.275 Uiso 0.424(9) 1 calc R U P A 1
H1A9 H 0.6303 0.8086 0.9187 0.275 Uiso 0.424(9) 1 calc R U P A 1
C222 C 0.5970(4) 0.7720(4) 1.0378(9) 0.142(3) Uani 0.576(9) 1 d D U P A 2
H1B3 H 0.6080 0.7511 1.0111 0.170 Uiso 0.576(9) 1 calc R U P A 2
H1B4 H 0.6156 0.7887 1.0535 0.170 Uiso 0.576(9) 1 calc R U P A 2
C227 C 0.5727(4) 0.7882(4) 0.9659(10) 0.155(3) Uani 0.576(9) 1 d D U P A 2
H1B5 H 0.5639 0.8106 0.9903 0.186 Uiso 0.576(9) 1 calc R U P A 2
H1B6 H 0.5525 0.7727 0.9567 0.186 Uiso 0.576(9) 1 calc R U P A 2
C228 C 0.5906(5) 0.7946(6) 0.8703(10) 0.180(5) Uani 0.576(9) 1 d D U P A 2
H1B7 H 0.5739 0.8050 0.8271 0.271 Uiso 0.576(9) 1 calc R U P A 2
H1B8 H 0.6103 0.8104 0.8786 0.271 Uiso 0.576(9) 1 calc R U P A 2
H1B9 H 0.5989 0.7725 0.8450 0.271 Uiso 0.576(9) 1 calc R U P A 2
C95 C 0.28564(13) 0.70733(12) 0.9005(3) 0.0801(12) Uani 1 1 d D U . . .
H2A1 H 0.2629 0.7191 0.8939 0.096 Uiso 0.594(9) 1 calc R U P B 1
H2A2 H 0.2858 0.6952 0.9611 0.096 Uiso 0.594(9) 1 calc R U P B 1
H2B1 H 0.2656 0.7167 0.8655 0.096 Uiso 0.406(9) 1 calc R U P B 2
H2B2 H 0.2780 0.7038 0.9655 0.096 Uiso 0.406(9) 1 calc R U P B 2
C106 C 0.2893(3) 0.6817(3) 0.8265(7) 0.101(2) Uani 0.594(9) 1 d D U P B 1
H2A3 H 0.2974 0.6610 0.8609 0.122 Uiso 0.594(9) 1 calc R U P B 1
H2A4 H 0.2648 0.6767 0.8105 0.122 Uiso 0.594(9) 1 calc R U P B 1
C118 C 0.3045(3) 0.6782(2) 0.7482(6) 0.098(2) Uani 0.594(9) 1 d D U P B 1
H2A5 H 0.3262 0.6918 0.7528 0.117 Uiso 0.594(9) 1 calc R U P B 1
H2A6 H 0.2897 0.6905 0.7025 0.117 Uiso 0.594(9) 1 calc R U P B 1
C109 C 0.3145(5) 0.6440(3) 0.7025(9) 0.114(4) Uani 0.594(9) 1 d D U P B 1
H2A7 H 0.3258 0.6486 0.6428 0.172 Uiso 0.594(9) 1 calc R U P B 1
H2A8 H 0.3305 0.6313 0.7431 0.172 Uiso 0.594(9) 1 calc R U P B 1
H2A9 H 0.2936 0.6300 0.6922 0.172 Uiso 0.594(9) 1 calc R U P B 1
C206 C 0.2947(4) 0.6731(3) 0.8609(10) 0.089(3) Uani 0.406(9) 1 d D U P B 2
H2B3 H 0.2951 0.6577 0.9159 0.107 Uiso 0.406(9) 1 calc R U P B 2
H2B4 H 0.2735 0.6665 0.8263 0.107 Uiso 0.406(9) 1 calc R U P B 2
C218 C 0.3191(4) 0.6612(4) 0.8105(10) 0.102(3) Uani 0.406(9) 1 d D U P B 2
H2B5 H 0.3357 0.6508 0.8548 0.122 Uiso 0.406(9) 1 calc R U P B 2
H2B6 H 0.3308 0.6820 0.7850 0.122 Uiso 0.406(9) 1 calc R U P B 2
C209 C 0.3175(9) 0.6358(4) 0.7297(8) 0.121(5) Uani 0.406(9) 1 d D U P B 2
H2B7 H 0.3409 0.6319 0.7055 0.182 Uiso 0.406(9) 1 calc R U P B 2
H2B8 H 0.3077 0.6137 0.7512 0.182 Uiso 0.406(9) 1 calc R U P B 2
H2B9 H 0.3028 0.6453 0.6805 0.182 Uiso 0.406(9) 1 calc R U P B 2
C124 C 0.3825(2) 0.7384(2) 0.6093(7) 0.134(3) Uani 0.673(11) 1 d D U P C 1
H3A1 H 0.3817 0.7333 0.5426 0.201 Uiso 0.673(11) 1 calc R U P C 1
H3A2 H 0.3727 0.7188 0.6440 0.201 Uiso 0.673(11) 1 calc R U P C 1
H3A3 H 0.3689 0.7594 0.6221 0.201 Uiso 0.673(11) 1 calc R U P C 1
C111 C 0.4198(2) 0.7441(3) 0.6388(5) 0.124(2) Uani 0.673(11) 1 d DG U P C 1
C108 C 0.4275(2) 0.7517(3) 0.7308(4) 0.128(2) Uani 0.673(11) 1 d DG U P C 1
H108 H 0.4098 0.7506 0.7767 0.153 Uiso 0.673(11) 1 calc R U P C 1
C107 C 0.4611(3) 0.7610(2) 0.7557(4) 0.134(2) Uani 0.673(11) 1 d DG U P C 1
H107 H 0.4663 0.7663 0.8186 0.160 Uiso 0.673(11) 1 calc R U P C 1
C104 C 0.4869(2) 0.7627(2) 0.6886(6) 0.133(2) Uani 0.673(11) 1 d DG U P C 1
H104 H 0.5099 0.7690 0.7056 0.160 Uiso 0.673(11) 1 calc R U P C 1
C103 C 0.4792(2) 0.7550(2) 0.5965(5) 0.121(2) Uani 0.673(11) 1 d DG U P C 1
H103 H 0.4969 0.7561 0.5506 0.145 Uiso 0.673(11) 1 calc R U P C 1
C100 C 0.4456(3) 0.7457(2) 0.5716(4) 0.114(2) Uani 0.673(11) 1 d DG U P C 1
H100 H 0.4404 0.7405 0.5087 0.137 Uiso 0.673(11) 1 calc R U P C 1
C224 C 0.4846(5) 0.7696(5) 0.8423(9) 0.136(5) Uani 0.327(11) 1 d D U P C 2
H3B1 H 0.4643 0.7739 0.8819 0.205 Uiso 0.327(11) 1 calc R U P C 2
H3B2 H 0.4983 0.7505 0.8681 0.205 Uiso 0.327(11) 1 calc R U P C 2
H3B3 H 0.4989 0.7907 0.8396 0.205 Uiso 0.327(11) 1 calc R U P C 2
C211 C 0.4727(5) 0.7603(3) 0.7463(8) 0.131(3) Uani 0.327(11) 1 d DG U P C 2
C208 C 0.4966(5) 0.7530(5) 0.6764(11) 0.130(3) Uani 0.327(11) 1 d DG U P C 2
H208 H 0.5207 0.7539 0.6891 0.156 Uiso 0.327(11) 1 calc R U P C 2
C207 C 0.4850(6) 0.7444(5) 0.5879(10) 0.125(3) Uani 0.327(11) 1 d DG U P C 2
H207 H 0.5013 0.7395 0.5402 0.150 Uiso 0.327(11) 1 calc R U P C 2
C204 C 0.4496(6) 0.7431(5) 0.5693(9) 0.118(3) Uani 0.327(11) 1 d DG U P C 2
H204 H 0.4417 0.7372 0.5088 0.142 Uiso 0.327(11) 1 calc R U P C 2
C203 C 0.4258(5) 0.7504(7) 0.6392(12) 0.124(3) Uani 0.327(11) 1 d DG U P C 2
H203 H 0.4016 0.7495 0.6264 0.148 Uiso 0.327(11) 1 calc R U P C 2
C200 C 0.4374(5) 0.7590(6) 0.7277(10) 0.129(3) Uani 0.327(11) 1 d DG U P C 2
H200 H 0.4211 0.7640 0.7754 0.155 Uiso 0.327(11) 1 calc R U P C 2
C113 C 0.55960(19) 0.66853(17) 0.7467(4) 0.203(3) Uani 1 1 d DG U . . .
C60 C 0.56997(19) 0.63475(19) 0.7662(4) 0.213(3) Uani 1 1 d DG U . . .
H60 H 0.5775 0.6288 0.8270 0.255 Uiso 1 1 calc R U . . .
C125 C 0.5693(2) 0.60967(16) 0.6968(6) 0.230(4) Uani 1 1 d DG U . . .
H125 H 0.5764 0.5866 0.7102 0.275 Uiso 1 1 calc R U . . .
C121 C 0.5583(2) 0.61837(19) 0.6079(5) 0.219(3) Uani 1 1 d DG U . . .
H121 H 0.5579 0.6012 0.5605 0.263 Uiso 1 1 calc R U . . .
C115 C 0.54794(19) 0.6522(2) 0.5883(4) 0.201(3) Uani 1 1 d DG U . . .
H115 H 0.5404 0.6581 0.5275 0.241 Uiso 1 1 calc R U . . .
C117 C 0.54859(19) 0.67723(16) 0.6577(4) 0.196(3) Uani 1 1 d DG U . . .
H117 H 0.5415 0.7003 0.6443 0.236 Uiso 1 1 calc R U . . .
C114 C 0.5591(4) 0.6954(2) 0.8230(6) 0.246(5) Uani 1 1 d D U . . .
H11X H 0.5512 0.7177 0.7977 0.369 Uiso 1 1 calc R U . . .
H11Y H 0.5432 0.6879 0.8722 0.369 Uiso 1 1 calc R U . . .
H11Z H 0.5825 0.6980 0.8486 0.369 Uiso 1 1 calc R U . . .
C53 C 0.36678(11) 0.93508(9) 0.3904(3) 0.0595(10) Uani 1 1 d . . . . .
H53A H 0.3866 0.9509 0.3797 0.071 Uiso 1 1 calc R U . . .
H53B H 0.3501 0.9472 0.4313 0.071 Uiso 1 1 calc R U . . .
C83 C 0.34928(13) 0.92745(12) 0.2974(3) 0.0779(12) Uani 1 1 d . . . . .
H83A H 0.3654 0.9139 0.2581 0.094 Uiso 1 1 calc R U . . .
H83B H 0.3284 0.9131 0.3085 0.094 Uiso 1 1 calc R U . . .
C105 C 0.33910(19) 0.95914(19) 0.2476(4) 0.124(2) Uani 1 1 d D . . . .
H10C H 0.3198 0.9698 0.2830 0.149 Uiso 0.673(15) 1 calc R U P D 1
H10D H 0.3590 0.9754 0.2513 0.149 Uiso 0.673(15) 1 calc R U P D 1
H10E H 0.3211 0.9531 0.2011 0.149 Uiso 0.327(15) 1 calc R U P D 2
H10F H 0.3286 0.9756 0.2924 0.149 Uiso 0.327(15) 1 calc R U P D 2
C116 C 0.3283(3) 0.9579(3) 0.1504(5) 0.118(4) Uani 0.673(15) 1 d D . P D 1
H11I H 0.3225 0.9813 0.1291 0.177 Uiso 0.673(15) 1 calc R U P D 1
H11J H 0.3472 0.9485 0.1125 0.177 Uiso 0.673(15) 1 calc R U P D 1
H11K H 0.3078 0.9429 0.1444 0.177 Uiso 0.673(15) 1 calc R U P D 1
C216 C 0.3679(7) 0.9764(9) 0.200(3) 0.23(2) Uani 0.327(15) 1 d D . P D 2
H21A H 0.3593 0.9972 0.1686 0.343 Uiso 0.327(15) 1 calc R U P D 2
H21B H 0.3856 0.9830 0.2459 0.343 Uiso 0.327(15) 1 calc R U P D 2
H21C H 0.3781 0.9605 0.1546 0.343 Uiso 0.327(15) 1 calc R U P D 2
C135 C 0.6381(5) 0.6239(5) 0.2661(14) 0.191(6) Uani 0.414(10) 1 d D U P E 1
H4A1 H 0.6430 0.6285 0.2005 0.286 Uiso 0.414(10) 1 calc R U P E 1
H4A2 H 0.6432 0.5996 0.2804 0.286 Uiso 0.414(10) 1 calc R U P E 1
H4A3 H 0.6135 0.6286 0.2788 0.286 Uiso 0.414(10) 1 calc R U P E 1
C123 C 0.6597(4) 0.6465(4) 0.3243(9) 0.169(3) Uani 0.414(10) 1 d DG U P E 1
C131 C 0.6571(4) 0.6445(4) 0.4204(10) 0.173(3) Uani 0.414(10) 1 d DG U P E 1
H131 H 0.6413 0.6286 0.4480 0.207 Uiso 0.414(10) 1 calc R U P E 1
C132 C 0.6775(4) 0.6658(4) 0.4761(7) 0.185(4) Uani 0.414(10) 1 d DG U P E 1
H132 H 0.6757 0.6644 0.5418 0.222 Uiso 0.414(10) 1 calc R U P E 1
C133 C 0.7006(4) 0.6891(4) 0.4357(10) 0.183(4) Uani 0.414(10) 1 d DG U P E 1
H133 H 0.7145 0.7036 0.4737 0.220 Uiso 0.414(10) 1 calc R U P E 1
C134 C 0.7032(4) 0.6911(4) 0.3395(10) 0.178(4) Uani 0.414(10) 1 d DG U P E 1
H134 H 0.7190 0.7070 0.3119 0.214 Uiso 0.414(10) 1 calc R U P E 1
C130 C 0.6828(4) 0.6698(4) 0.2838(8) 0.176(4) Uani 0.414(10) 1 d DG U P E 1
H130 H 0.6846 0.6712 0.2181 0.211 Uiso 0.414(10) 1 calc R U P E 1
C235 C 0.6644(5) 0.6531(5) 0.5776(7) 0.234(7) Uani 0.586(10) 1 d D U P E 2
H4B1 H 0.6477 0.6365 0.6030 0.350 Uiso 0.586(10) 1 calc R U P E 2
H4B2 H 0.6877 0.6478 0.6010 0.350 Uiso 0.586(10) 1 calc R U P E 2
H4B3 H 0.6579 0.6767 0.5966 0.350 Uiso 0.586(10) 1 calc R U P E 2
C223 C 0.6643(3) 0.6510(3) 0.4812(6) 0.183(3) Uani 0.586(10) 1 d DG U P E 2
C231 C 0.6872(3) 0.6737(3) 0.4377(8) 0.174(3) Uani 0.586(10) 1 d DG U P E 2
H231 H 0.7016 0.6884 0.4738 0.209 Uiso 0.586(10) 1 calc R U P E 2
C232 C 0.6889(3) 0.6748(3) 0.3413(8) 0.180(3) Uani 0.586(10) 1 d DG U P E 2
H232 H 0.7046 0.6903 0.3115 0.216 Uiso 0.586(10) 1 calc R U P E 2
C233 C 0.6678(4) 0.6532(4) 0.2884(6) 0.170(3) Uani 0.586(10) 1 d DG U P E 2
H233 H 0.6690 0.6540 0.2226 0.204 Uiso 0.586(10) 1 calc R U P E 2
C234 C 0.6449(3) 0.6306(3) 0.3320(9) 0.163(3) Uani 0.586(10) 1 d DG U P E 2
H234 H 0.6305 0.6158 0.2959 0.196 Uiso 0.586(10) 1 calc R U P E 2
C230 C 0.6432(3) 0.6295(3) 0.4284(9) 0.167(3) Uani 0.586(10) 1 d DG U P E 2
H230 H 0.6275 0.6140 0.4581 0.200 Uiso 0.586(10) 1 calc R U P E 2

loop_
_atom_site_aniso_label
_atom_site_aniso_U_11
_atom_site_aniso_U_22
_atom_site_aniso_U_33
_atom_site_aniso_U_23
_atom_site_aniso_U_13
_atom_site_aniso_U_12
O1 0.0675(17) 0.0582(16) 0.0850(19) 0.0232(15) -0.0062(15) -0.0085(14)
O2 0.092(2) 0.0670(18) 0.091(2) 0.0164(16) 0.0181(17) 0.0314(16)
O3 0.143(3) 0.0619(18) 0.079(2) 0.0280(16) -0.049(2) -0.0230(18)
O4 0.095(2) 0.092(2) 0.0676(18) 0.0208(17) 0.0102(16) -0.0276(18)
O5 0.058(2) 0.137(4) 0.288(7) -0.049(4) -0.020(3) -0.004(2)
O6 0.278(7) 0.088(3) 0.224(6) -0.090(4) -0.169(6) 0.076(4)
N7 0.071(2) 0.0346(14) 0.0472(16) 0.0040(12) -0.0040(14) 0.0023(13)
N8 0.0538(16) 0.0405(15) 0.0426(15) 0.0017(12) -0.0044(13) 0.0029(12)
N9 0.0593(18) 0.0460(17) 0.0570(18) 0.0089(14) -0.0087(15) 0.0134(13)
N10 0.0481(19) 0.061(2) 0.121(3) -0.004(2) 0.0091(19) -0.0067(15)
N11 0.109(3) 0.060(2) 0.083(3) -0.0111(19) -0.021(2) -0.011(2)
N12 0.075(2) 0.0581(19) 0.063(2) 0.0214(16) 0.0173(18) 0.0134(16)
C13 0.058(2) 0.047(2) 0.057(2) 0.0091(17) -0.0028(17) 0.0068(16)
C14 0.0496(19) 0.0409(17) 0.0481(19) 0.0019(15) 0.0058(16) 0.0097(14)
C15 0.0451(18) 0.0461(18) 0.0404(17) -0.0009(14) 0.0041(15) 0.0042(14)
C16 0.0452(18) 0.0425(18) 0.0445(18) -0.0014(15) 0.0032(15) 0.0070(14)
C17 0.055(2) 0.0373(17) 0.0383(17) -0.0004(14) 0.0023(15) 0.0060(14)
C18 0.055(2) 0.0462(19) 0.0410(17) -0.0037(15) 0.0027(15) 0.0002(15)
C19 0.0516(19) 0.0457(19) 0.0436(18) -0.0008(15) 0.0034(15) 0.0064(15)
C20 0.058(2) 0.0319(16) 0.0477(19) 0.0010(14) -0.0030(16) -0.0027(14)
C21 0.0480(19) 0.0430(18) 0.0421(18) 0.0031(14) 0.0070(15) 0.0100(14)
C22 0.0455(18) 0.0389(17) 0.053(2) -0.0006(15) 0.0045(16) 0.0065(14)
C23 0.063(2) 0.0353(17) 0.0445(18) 0.0050(15) -0.0069(17) -0.0043(15)
C24 0.063(2) 0.0369(17) 0.0463(19) 0.0015(15) 0.0009(17) 0.0000(15)
C25 0.070(2) 0.047(2) 0.0459(19) 0.0051(16) 0.0076(17) 0.0134(17)
C26 0.0400(17) 0.0458(18) 0.0491(19) 0.0043(15) 0.0060(15) 0.0104(14)
C27 0.062(2) 0.0400(18) 0.0422(18) -0.0020(15) 0.0084(16) 0.0037(15)
C28 0.0504(19) 0.0453(18) 0.0515(19) 0.0080(16) 0.0006(16) 0.0132(15)
C29 0.064(2) 0.0376(17) 0.0421(18) 0.0016(14) -0.0018(16) -0.0114(15)
C30 0.051(2) 0.051(2) 0.0491(19) 0.0112(16) -0.0005(16) 0.0102(15)
C31 0.056(2) 0.0397(18) 0.0415(17) -0.0021(14) 0.0014(16) 0.0038(14)
C32 0.067(2) 0.0369(18) 0.051(2) 0.0036(15) 0.0011(18) -0.0099(16)
C33 0.072(3) 0.055(2) 0.057(2) 0.0161(18) 0.018(2) 0.021(2)
C34 0.0494(19) 0.0429(18) 0.0498(19) 0.0052(15) 0.0018(16) 0.0124(14)
C35 0.053(2) 0.046(2) 0.063(2) 0.0076(17) 0.0017(17) 0.0038(17)
C36 0.057(2) 0.0332(17) 0.057(2) -0.0054(15) 0.0032(17) -0.0121(14)
C37 0.067(2) 0.0342(17) 0.055(2) 0.0031(15) -0.0081(18) -0.0125(16)
C38 0.064(2) 0.0377(18) 0.055(2) 0.0019(16) -0.0050(18) 0.0125(15)
C39 0.070(2) 0.0405(18) 0.0485(19) 0.0150(16) -0.0010(18) 0.0064(16)
C40 0.075(3) 0.048(2) 0.047(2) 0.0077(16) 0.0154(18) 0.0191(18)
C41 0.062(2) 0.047(2) 0.0476(19) 0.0040(16) 0.0080(17) -0.0042(16)
C42 0.072(2) 0.0360(18) 0.0444(19) 0.0019(15) -0.0001(17) 0.0059(16)
C43 0.051(2) 0.0465(19) 0.058(2) -0.0038(16) 0.0129(17) -0.0101(15)
C44 0.057(2) 0.0439(19) 0.0460(18) 0.0003(15) 0.0074(16) -0.0029(15)
C45 0.054(2) 0.053(2) 0.056(2) 0.0036(17) -0.0060(17) -0.0016(16)
C46 0.0494(19) 0.054(2) 0.0479(19) 0.0063(16) -0.0002(16) 0.0118(15)
C47 0.063(2) 0.057(2) 0.059(2) 0.0075(18) -0.0102(18) -0.0043(18)
C48 0.063(2) 0.048(2) 0.0479(19) 0.0084(16) 0.0063(17) 0.0079(16)
C49 0.059(2) 0.051(2) 0.060(2) 0.0110(17) -0.0089(18) 0.0119(17)
C50 0.057(2) 0.057(2) 0.058(2) 0.0089(18) -0.0029(18) 0.0000(17)
C51 0.071(3) 0.045(2) 0.076(3) 0.0007(19) 0.019(2) 0.0075(18)
C52 0.052(2) 0.047(2) 0.060(2) 0.0012(17) 0.0123(17) -0.0001(15)
C54 0.052(2) 0.055(2) 0.058(2) 0.0090(18) -0.0028(17) 0.0100(16)
C55 0.088(3) 0.047(2) 0.050(2) 0.0034(17) -0.009(2) 0.0018(19)
C56 0.061(2) 0.047(2) 0.0457(19) -0.0018(16) -0.0066(16) 0.0051(16)
C57 0.065(2) 0.051(2) 0.059(2) 0.0102(18) 0.0093(19) 0.0151(18)
C58 0.0480(19) 0.0473(19) 0.057(2) -0.0004(16) 0.0020(16) 0.0114(15)
C59 0.068(2) 0.058(2) 0.055(2) 0.0020(18) -0.0092(19) 0.0028(18)
C61 0.057(2) 0.067(3) 0.055(2) 0.0129(19) -0.0108(18) 0.0071(18)
C62 0.052(2) 0.048(2) 0.063(2) -0.0044(17) 0.0110(18) -0.0104(16)
C63 0.086(3) 0.048(2) 0.0420(19) 0.0087(16) 0.014(2) 0.0193(19)
C64 0.090(3) 0.051(2) 0.0424(19) 0.0007(17) -0.001(2) 0.0212(19)
C65 0.060(2) 0.048(2) 0.059(2) -0.0063(17) 0.0091(18) -0.0134(16)
C66 0.070(2) 0.0456(19) 0.051(2) 0.0072(17) -0.0004(18) 0.0085(17)
C67 0.068(3) 0.064(2) 0.064(2) 0.020(2) -0.001(2) 0.016(2)
C68 0.063(2) 0.069(3) 0.072(3) -0.005(2) -0.019(2) 0.0180(19)
C69 0.111(4) 0.056(2) 0.042(2) -0.0013(18) 0.004(2) 0.026(2)
C70 0.071(3) 0.047(2) 0.056(2) 0.0042(17) -0.0077(19) -0.0056(18)
C71 0.083(3) 0.056(2) 0.060(2) 0.0049(19) 0.008(2) 0.022(2)
C72 0.054(2) 0.0426(19) 0.063(2) 0.0076(17) 0.0004(18) 0.0151(15)
C73 0.081(3) 0.056(2) 0.051(2) 0.0053(18) -0.0077(19) -0.005(2)
C74 0.106(3) 0.040(2) 0.052(2) 0.0036(17) -0.011(2) -0.003(2)
C75 0.112(4) 0.062(3) 0.041(2) 0.0118(18) 0.006(2) 0.031(3)
C76 0.107(4) 0.047(2) 0.0417(19) 0.0044(16) -0.010(2) 0.000(2)
C77 0.068(3) 0.074(3) 0.079(3) 0.017(2) 0.004(2) 0.010(2)
C78 0.068(2) 0.061(2) 0.057(2) -0.001(2) -0.0012(19) -0.0190(19)
C79 0.083(3) 0.057(2) 0.049(2) 0.0127(18) 0.018(2) 0.025(2)
C80 0.057(2) 0.055(2) 0.084(3) -0.001(2) 0.014(2) -0.0016(18)
C81 0.058(2) 0.068(3) 0.090(3) 0.004(2) 0.017(2) 0.002(2)
C82 0.102(4) 0.065(3) 0.050(2) 0.0160(19) 0.021(2) 0.022(2)
C84 0.077(3) 0.067(3) 0.077(3) 0.002(2) -0.008(2) -0.008(2)
C85 0.084(3) 0.058(2) 0.063(2) -0.0003(19) -0.009(2) -0.013(2)
C86 0.112(4) 0.058(3) 0.056(2) 0.000(2) -0.017(2) 0.006(2)
C87 0.065(3) 0.051(2) 0.082(3) -0.010(2) 0.011(2) -0.0139(18)
C88 0.072(3) 0.086(3) 0.071(3) -0.020(2) -0.002(2) -0.013(2)
C89 0.049(2) 0.059(2) 0.090(3) -0.003(2) 0.010(2) -0.0040(17)
C90 0.107(4) 0.064(3) 0.044(2) 0.0012(19) -0.013(2) 0.022(2)
C91 0.050(2) 0.060(2) 0.108(3) -0.011(2) 0.006(2) -0.0174(19)
C92 0.149(5) 0.060(3) 0.057(3) -0.016(2) -0.032(3) 0.027(3)
C93 0.078(3) 0.077(3) 0.084(3) -0.002(2) -0.009(2) -0.017(2)
C94 0.066(3) 0.096(4) 0.135(5) 0.003(3) -0.002(3) 0.000(3)
C96 0.141(5) 0.055(3) 0.077(3) -0.015(2) -0.043(3) 0.018(3)
C97 0.140(5) 0.092(4) 0.106(4) -0.025(3) -0.054(4) 0.066(4)
C98 0.058(3) 0.088(3) 0.147(5) 0.018(3) 0.010(3) -0.008(2)
C99 0.203(7) 0.086(4) 0.092(4) -0.043(3) -0.069(4) 0.058(4)
C101 0.083(4) 0.179(6) 0.110(4) -0.050(4) -0.005(3) -0.035(4)
C110 0.080(4) 0.181(7) 0.161(8) -0.001(6) -0.006(5) -0.010(4)
C112 0.162(7) 0.169(7) 0.225(9) -0.111(7) -0.110(7) 0.114(6)
C119 0.147(7) 0.304(12) 0.148(7) -0.129(8) 0.033(5) -0.090(8)
C120 0.148(8) 0.382(18) 0.120(7) 0.024(9) -0.002(6) -0.072(10)
C126 0.062(2) 0.0429(19) 0.0497(19) -0.0005(16) -0.0009(17) -0.0185(16)
C129 0.208(11) 0.39(2) 0.144(9) 0.041(10) -0.058(8) -0.036(12)
C102 0.162(5) 0.086(4) 0.114(4) -0.018(3) -0.035(4) -0.041(3)
C122 0.180(8) 0.115(6) 0.129(6) 0.007(5) -0.018(6) -0.055(6)
C127 0.194(8) 0.131(7) 0.137(6) 0.012(6) -0.008(7) -0.050(6)
C128 0.219(13) 0.171(10) 0.160(10) 0.027(9) 0.002(10) -0.037(12)
C222 0.178(8) 0.111(6) 0.137(5) 0.004(5) -0.018(6) -0.058(5)
C227 0.197(8) 0.132(7) 0.136(6) 0.020(6) -0.013(6) -0.045(6)
C228 0.212(12) 0.174(10) 0.156(8) 0.026(8) 0.003(9) -0.032(11)
C95 0.087(3) 0.074(3) 0.079(3) 0.019(2) 0.019(2) 0.003(2)
C106 0.122(5) 0.089(5) 0.093(5) 0.004(4) 0.026(4) -0.016(4)
C118 0.116(5) 0.088(4) 0.089(5) 0.011(4) 0.022(4) 0.007(4)
C109 0.115(7) 0.128(7) 0.100(7) -0.029(6) 0.013(7) 0.032(7)
C206 0.114(5) 0.077(5) 0.077(5) 0.025(4) 0.013(5) 0.001(4)
C218 0.120(6) 0.096(5) 0.090(5) 0.009(4) 0.017(5) 0.010(5)
C209 0.144(10) 0.126(9) 0.094(9) -0.017(7) 0.016(9) 0.036(9)
C124 0.161(6) 0.091(6) 0.150(8) 0.003(5) 0.000(6) 0.016(6)
C111 0.177(5) 0.087(4) 0.108(4) 0.010(4) 0.017(4) 0.026(4)
C108 0.188(6) 0.095(5) 0.100(4) -0.002(4) 0.015(4) 0.032(4)
C107 0.192(6) 0.108(4) 0.101(4) -0.009(4) 0.012(4) 0.033(5)
C104 0.191(6) 0.106(4) 0.102(4) -0.015(4) 0.007(4) 0.026(4)
C103 0.178(6) 0.095(5) 0.092(4) 0.000(4) 0.013(4) 0.030(4)
C100 0.176(5) 0.078(4) 0.088(4) 0.005(3) 0.017(4) 0.023(4)
C224 0.194(12) 0.125(11) 0.090(7) 0.011(8) 0.014(8) 0.021(10)
C211 0.188(6) 0.106(5) 0.099(4) -0.008(5) 0.019(5) 0.027(5)
C208 0.186(6) 0.106(5) 0.098(5) -0.011(5) 0.012(5) 0.030(5)
C207 0.181(6) 0.097(5) 0.096(4) -0.003(5) 0.012(5) 0.026(5)
C204 0.177(6) 0.083(5) 0.095(4) 0.004(4) 0.015(4) 0.024(5)
C203 0.181(6) 0.086(5) 0.103(4) 0.005(4) 0.019(4) 0.027(5)
C200 0.186(6) 0.098(5) 0.104(4) -0.002(4) 0.013(4) 0.028(5)
C113 0.241(7) 0.235(7) 0.134(5) 0.034(5) -0.030(5) -0.094(7)
C60 0.247(7) 0.234(7) 0.157(6) 0.043(5) -0.043(6) -0.101(7)
C125 0.258(8) 0.246(7) 0.185(7) 0.029(6) -0.056(7) -0.091(7)
C121 0.241(7) 0.240(7) 0.176(6) 0.021(6) -0.053(6) -0.103(7)
C115 0.225(7) 0.234(7) 0.143(5) 0.030(5) -0.032(5) -0.109(7)
C117 0.225(7) 0.239(7) 0.125(5) 0.030(5) -0.030(5) -0.091(6)
C114 0.315(13) 0.284(10) 0.140(7) 0.000(7) -0.015(9) -0.105(10)
C53 0.083(3) 0.0394(19) 0.057(2) 0.0117(16) -0.0112(19) -0.0019(17)
C83 0.092(3) 0.079(3) 0.063(3) 0.018(2) -0.012(2) 0.003(2)
C105 0.130(5) 0.147(6) 0.096(4) 0.041(4) 0.000(4) 0.045(4)
C116 0.117(8) 0.164(9) 0.072(5) 0.019(5) -0.014(5) 0.026(6)
C216 0.17(3) 0.24(4) 0.27(4) 0.19(3) 0.07(3) 0.02(2)
C135 0.174(10) 0.182(10) 0.216(11) -0.014(9) -0.010(9) 0.043(9)
C123 0.150(5) 0.156(5) 0.200(5) -0.011(4) -0.008(4) 0.047(4)
C131 0.156(5) 0.162(5) 0.200(5) -0.013(4) -0.008(4) 0.041(4)
C132 0.172(5) 0.176(6) 0.208(6) -0.009(5) 0.000(5) 0.034(5)
C133 0.167(6) 0.171(6) 0.212(6) -0.008(5) -0.007(5) 0.035(5)
C134 0.161(6) 0.165(6) 0.209(6) -0.013(5) -0.007(5) 0.028(5)
C130 0.161(6) 0.165(6) 0.202(6) -0.011(5) -0.010(5) 0.041(5)
C235 0.208(11) 0.246(11) 0.247(11) -0.013(10) -0.004(10) 0.052(10)
C223 0.166(5) 0.176(5) 0.207(5) -0.018(5) -0.004(5) 0.036(5)
C231 0.158(5) 0.159(5) 0.206(5) -0.009(4) -0.002(4) 0.027(4)
C232 0.163(5) 0.167(5) 0.210(5) -0.013(4) -0.008(4) 0.037(4)
C233 0.152(5) 0.157(5) 0.200(5) -0.014(4) -0.013(4) 0.046(4)
C234 0.143(5) 0.152(5) 0.194(5) -0.007(5) -0.010(5) 0.053(4)
C230 0.146(5) 0.153(5) 0.202(5) -0.018(5) -0.011(5) 0.045(5)

loop_
_atom_type_symbol
_atom_type_description
_atom_type_scat_dispersion_real
_atom_type_scat_dispersion_imag
_atom_type_scat_source
C C 0.0033 0.0016
;
International Tables for Crystallography
(Vol. C, Tables 4.2.6.8 and 6.1.1.4)
;
H H 0.0000 0.0000
;
International Tables for Crystallography
(Vol. C, Table 6.1.1.4)
;
N N 0.0061 0.0033
;
International Tables for Crystallography
(Vol. C, Tables 4.2.6.8 and 6.1.1.4)
;
O O 0.0106 0.0060
;
International Tables for Crystallography
(Vol. C, Tables 4.2.6.8 and 6.1.1.4)
;

loop_
_geom_angle_atom_site_label_1
_geom_angle_atom_site_label_2
_geom_angle_atom_site_label_3
_geom_angle
C29 N7 C23 108.6(3)
C29 N7 C53 124.7(3)
C23 N7 C53 126.6(3)
C31 N8 C19 108.4(3)
C31 N8 C45 126.0(3)
C19 N8 C45 125.6(3)
C46 N9 C54 108.5(3)
C46 N9 C49 124.9(3)
C54 N9 C49 126.5(3)
C89 N10 C80 108.8(3)
C89 N10 C98 125.7(4)
C80 N10 C98 124.5(4)
C85 N11 C86 108.7(4)
C85 N11 C102 125.4(5)
C86 N11 C102 125.1(4)
C79 N12 C33 107.8(3)
C79 N12 C95 125.6(3)
C33 N12 C95 126.3(4)
C30 C13 C50 120.5(3)
C30 C13 H13 119.7
C50 C13 H13 119.7
C22 C14 C21 121.6(3)
C22 C14 C35 117.5(3)
C21 C14 C35 120.7(3)
C16 C15 C19 119.8(3)
C16 C15 C17 133.9(3)
C19 C15 C17 106.3(3)
C15 C16 C21 120.8(3)
C15 C16 H16 119.6
C21 C16 H16 119.6
C18 C17 C31 119.8(3)
C18 C17 C15 133.3(3)
C31 C17 C15 106.8(3)
C17 C18 C27 121.2(3)
C17 C18 H18 119.4
C27 C18 H18 119.4
C22 C19 N8 130.6(3)
C22 C19 C15 120.4(3)
N8 C19 C15 108.9(3)
C32 C20 C29 120.0(3)
C32 C20 C24 133.4(3)
C29 C20 C24 106.6(3)
C16 C21 C14 117.7(3)
C16 C21 C26 119.0(3)
C14 C21 C26 123.3(3)
C19 C22 C14 119.6(3)
C19 C22 H22 120.2
C14 C22 H22 120.2
C38 C23 N7 130.9(3)
C38 C23 C24 121.2(3)
N7 C23 C24 107.9(3)
C39 C24 C20 134.1(3)
C39 C24 C23 118.7(3)
C20 C24 C23 107.1(3)
C57 C25 C40 119.8(4)
C57 C25 H25 120.1
C40 C25 H25 120.1
C34 C26 C58 117.8(3)
C34 C26 C21 120.5(3)
C58 C26 C21 121.7(3)
C18 C27 C42 118.0(3)
C18 C27 C41 118.8(3)
C42 C27 C41 123.3(3)
C34 C28 C46 119.8(3)
C34 C28 C30 134.1(3)
C46 C28 C30 106.1(3)
N7 C29 C37 130.0(3)
N7 C29 C20 109.7(3)
C37 C29 C20 120.3(3)
C13 C30 C54 119.1(3)
C13 C30 C28 135.2(3)
C54 C30 C28 105.7(3)
C56 C31 N8 129.8(3)
C56 C31 C17 120.7(3)
N8 C31 C17 109.5(3)
C36 C32 C20 120.6(3)
C36 C32 H32 119.7
C20 C32 H32 119.7
C77 C33 C40 117.7(3)
C77 C33 N12 132.7(4)
C40 C33 N12 109.5(3)
C28 C34 C26 120.8(3)
C28 C34 H34 119.6
C26 C34 H34 119.6
O1 C35 C14 123.4(4)
O1 C35 H35 118.3
C14 C35 H35 118.3
C32 C36 C126 117.7(3)
C32 C36 C65 120.0(3)
C126 C36 C65 122.2(3)
C126 C37 C29 119.2(3)
C126 C37 H37 120.4
C29 C37 H37 120.4
C23 C38 C66 119.1(3)
C23 C38 H38 120.5
C66 C38 H38 120.5
C48 C39 C24 120.7(3)
C48 C39 H39 119.6
C24 C39 H39 119.6
C25 C40 C33 119.5(4)
C25 C40 C63 133.9(4)
C33 C40 C63 106.5(3)
C44 C41 C51 119.2(3)
C44 C41 C27 121.2(3)
C51 C41 C27 119.5(3)
C56 C42 C27 121.8(3)
C56 C42 C74 117.2(3)
C27 C42 C74 120.8(3)
C62 C43 C65 120.1(3)
C62 C43 H43 120.0
C65 C43 H43 120.0
C41 C44 C52 119.1(3)
C41 C44 H44 120.4
C52 C44 H44 120.4
N8 C45 C88 112.3(3)
N8 C45 H45A 109.1
C88 C45 H45A 109.1
N8 C45 H45B 109.1
C88 C45 H45B 109.1
H45A C45 H45B 107.9
N9 C46 C72 128.8(3)
N9 C46 C28 110.0(3)
C72 C46 C28 121.2(3)
C70 C47 C84 118.1(4)
C70 C47 C50 119.8(3)
C84 C47 C50 122.0(4)
C39 C48 C66 118.9(3)
C39 C48 C57 116.7(3)
C66 C48 C57 124.1(3)
N9 C49 C68 113.1(3)
N9 C49 H49A 109.0
C68 C49 H49A 109.0
N9 C49 H49B 109.0
C68 C49 H49B 109.0
H49A C49 H49B 107.8
C13 C50 C59 118.7(3)
C13 C50 C47 121.9(3)
C59 C50 C47 119.4(3)
C81 C51 C41 122.6(3)
C81 C51 H51 118.7
C41 C51 H51 118.7
C80 C52 C44 119.4(3)
C80 C52 C62 107.1(3)
C44 C52 C62 133.4(3)
N9 C54 C61 129.2(3)
N9 C54 C30 109.7(3)
C61 C54 C30 121.1(3)
C76 C55 C86 120.2(4)
C76 C55 C73 133.7(4)
C86 C55 C73 106.1(4)
C31 C56 C42 118.6(3)
C31 C56 H56 120.7
C42 C56 H56 120.7
C25 C57 C67 119.0(3)
C25 C57 C48 121.3(4)
C67 C57 C48 119.0(3)
C72 C58 C26 122.8(3)
C72 C58 H58 118.6
C26 C58 H58 118.6
C61 C59 C50 122.5(4)
C61 C59 H59 118.7
C50 C59 H59 118.7
C59 C61 C54 118.0(3)
C59 C61 H61 121.0
C54 C61 H61 121.0
C43 C62 C89 119.7(3)
C43 C62 C52 134.5(3)
C89 C62 C52 105.7(3)
C64 C63 C79 120.7(3)
C64 C63 C40 133.2(4)
C79 C63 C40 105.9(4)
C63 C64 C69 119.2(4)
C63 C64 H64 120.4
C69 C64 H64 120.4
C43 C65 C87 118.6(4)
C43 C65 C36 120.8(3)
C87 C65 C36 120.4(3)
C38 C66 C48 121.4(3)
C38 C66 C71 118.3(3)
C48 C66 C71 120.3(3)
C77 C67 C57 118.9(4)
C77 C67 H67 120.5
C57 C67 H67 120.5
C49 C68 C97 111.7(4)
C49 C68 H68A 109.3
C97 C68 H68A 109.3
C49 C68 H68B 109.3
C97 C68 H68B 109.3
H68A C68 H68B 107.9
C75 C69 C64 119.4(4)
C75 C69 C90 120.7(4)
C64 C69 C90 119.4(4)
C47 C70 C73 120.5(4)
C47 C70 H70 119.7
C73 C70 H70 119.7
O2 C71 C66 124.2(4)
O2 C71 H71 117.9
C66 C71 H71 117.9
C58 C72 C46 117.6(3)
C58 C72 H72 121.2
C46 C72 H72 121.2
C70 C73 C85 120.2(4)
C70 C73 C55 132.0(4)
C85 C73 C55 107.7(4)
O3 C74 C42 124.0(4)
O3 C74 H74 118.0
C42 C74 H74 118.0
C82 C75 C69 122.8(4)
C82 C75 H75 118.6
C69 C75 H75 118.6
C55 C76 C90 119.8(4)
C55 C76 H76 120.1
C90 C76 H76 120.1
C67 C77 C33 125.0(3)
C67 C77 H77 117.5
C33 C77 H77 117.5
O4 C78 C126 122.3(4)
O4 C78 H78 118.9
C126 C78 H78 118.9
N12 C79 C82 129.1(4)
N12 C79 C63 110.3(3)
C82 C79 C63 120.6(4)
N10 C80 C52 108.9(3)
N10 C80 C81 129.5(4)
C52 C80 C81 121.7(4)
C51 C81 C80 117.9(4)
C51 C81 H81 121.0
C80 C81 H81 121.0
C75 C82 C79 117.2(4)
C75 C82 H82 121.4
C79 C82 H82 121.4
C93 C84 C47 121.5(4)
C93 C84 C94 118.3(4)
C47 C84 C94 120.0(4)
C93 C85 N11 130.8(4)
C93 C85 C73 120.5(4)
N11 C85 C73 108.7(4)
C96 C86 N11 129.8(4)
C96 C86 C55 121.5(5)
N11 C86 C55 108.7(4)
C91 C87 C65 122.4(4)
C91 C87 H87 118.8
C65 C87 H87 118.8
C101 C88 C45 112.2(4)
C101 C88 H88A 109.2
C45 C88 H88A 109.2
C101 C88 H88B 109.2
C45 C88 H88B 109.2
H88A C88 H88B 107.9
N10 C89 C91 129.3(4)
N10 C89 C62 109.5(3)
C91 C89 C62 121.1(4)
C76 C90 C92 119.7(5)
C76 C90 C69 117.9(4)
C92 C90 C69 122.2(4)
C87 C91 C89 118.0(4)
C87 C91 H91 121.0
C89 C91 H91 121.0
C90 C92 C96 121.2(4)
C90 C92 C99 121.3(6)
C96 C92 C99 117.4(5)
C85 C93 C84 119.1(4)
C85 C93 H93 120.5
C84 C93 H93 120.5
O5 C94 C84 124.1(6)
O5 C94 H94 117.9
C84 C94 H94 117.9
C86 C96 C92 117.4(4)
C86 C96 H96 121.3
C92 C96 H96 121.3
C68 C97 C112 110.7(7)
C68 C97 H97A 109.5
C112 C97 H97A 109.5
C68 C97 H97B 109.5
C112 C97 H97B 109.5
H97A C97 H97B 108.1
N10 C98 C110 110.6(5)
N10 C98 H98A 109.5
C110 C98 H98A 109.5
N10 C98 H98B 109.5
C110 C98 H98B 109.5
H98A C98 H98B 108.1
O6 C99 C92 123.9(8)
O6 C99 H99 118.0
C92 C99 H99 118.0
C119 C101 C88 113.1(5)
C119 C101 H10A 109.0
C88 C101 H10A 109.0
C119 C101 H10B 109.0
C88 C101 H10B 109.0
H10A C101 H10B 107.8
C120 C110 C98 123.6(8)
C120 C110 H11A 106.4
C98 C110 H11A 106.4
C120 C110 H11B 106.4
C98 C110 H11B 106.4
H11A C110 H11B 106.5
C97 C112 H11C 109.5
C97 C112 H11D 109.5
H11C C112 H11D 109.5
C97 C112 H11E 109.5
H11C C112 H11E 109.5
H11D C112 H11E 109.5
C101 C119 H11F 109.5
C101 C119 H11G 109.5
H11F C119 H11G 109.5
C101 C119 H11H 109.5
H11F C119 H11H 109.5
H11G C119 H11H 109.5
C110 C120 C129 116.6(13)
C110 C120 H12A 108.1
C129 C120 H12A 108.1
C110 C120 H12B 108.1
C129 C120 H12B 108.1
H12A C120 H12B 107.3
C37 C126 C36 122.1(3)
C37 C126 C78 116.4(3)
C36 C126 C78 121.4(3)
C120 C129 H12C 109.5
C120 C129 H12D 109.5
H12C C129 H12D 109.5
C120 C129 H12E 109.5
H12C C129 H12E 109.5
H12D C129 H12E 109.5
N11 C102 C222 114.0(7)
N11 C102 C122 107.8(9)
N11 C102 H1A1 110.1
C122 C102 H1A1 110.1
N11 C102 H1A2 110.1
C122 C102 H1A2 110.1
H1A1 C102 H1A2 108.5
N11 C102 H1B1 108.7
C222 C102 H1B1 108.7
N11 C102 H1B2 108.7
C222 C102 H1B2 108.7
H1B1 C102 H1B2 107.6
C127 C122 C102 108.9(13)
C127 C122 H1A3 109.9
C102 C122 H1A3 109.9
C127 C122 H1A4 109.9
C102 C122 H1A4 109.9
H1A3 C122 H1A4 108.3
C122 C127 C128 112.1(13)
C122 C127 H1A5 109.2
C128 C127 H1A5 109.2
C122 C127 H1A6 109.2
C128 C127 H1A6 109.2
H1A5 C127 H1A6 107.9
C127 C128 H1A7 109.5
C127 C128 H1A8 109.5
H1A7 C128 H1A8 109.5
C127 C128 H1A9 109.5
H1A7 C128 H1A9 109.5
H1A8 C128 H1A9 109.5
C102 C222 C227 111.1(11)
C102 C222 H1B3 109.4
C227 C222 H1B3 109.4
C102 C222 H1B4 109.4
C227 C222 H1B4 109.4
H1B3 C222 H1B4 108.0
C222 C227 C228 113.0(12)
C222 C227 H1B5 109.0
C228 C227 H1B5 109.0
C222 C227 H1B6 109.0
C228 C227 H1B6 109.0
H1B5 C227 H1B6 107.8
C227 C228 H1B7 109.5
C227 C228 H1B8 109.5
H1B7 C228 H1B8 109.5
C227 C228 H1B9 109.5
H1B7 C228 H1B9 109.5
H1B8 C228 H1B9 109.5
N12 C95 C106 113.1(6)
N12 C95 C206 116.2(7)
N12 C95 H2A1 109.0
C106 C95 H2A1 109.0
N12 C95 H2A2 109.0
C106 C95 H2A2 109.0
H2A1 C95 H2A2 107.8
N12 C95 H2B1 108.2
C206 C95 H2B1 108.2
N12 C95 H2B2 108.2
C206 C95 H2B2 108.2
H2B1 C95 H2B2 107.4
C118 C106 C95 139.6(10)
C118 C106 H2A3 102.2
C95 C106 H2A3 102.2
C118 C106 H2A4 102.2
C95 C106 H2A4 102.2
H2A3 C106 H2A4 104.8
C106 C118 C109 126.2(9)
C106 C118 H2A5 105.8
C109 C118 H2A5 105.8
C106 C118 H2A6 105.8
C109 C118 H2A6 105.8
H2A5 C118 H2A6 106.2
C118 C109 H2A7 109.5
C118 C109 H2A8 109.5
H2A7 C109 H2A8 109.5
C118 C109 H2A9 109.5
H2A7 C109 H2A9 109.5
H2A8 C109 H2A9 109.5
C218 C206 C95 135.7(14)
C218 C206 H2B3 103.2
C95 C206 H2B3 103.2
C218 C206 H2B4 103.2
C95 C206 H2B4 103.2
H2B3 C206 H2B4 105.2
C206 C218 C209 129.6(15)
C206 C218 H2B5 104.9
C209 C218 H2B5 104.9
C206 C218 H2B6 104.9
C209 C218 H2B6 104.9
H2B5 C218 H2B6 105.8
C218 C209 H2B7 109.5
C218 C209 H2B8 109.5
H2B7 C209 H2B8 109.5
C218 C209 H2B9 109.5
H2B7 C209 H2B9 109.5
H2B8 C209 H2B9 109.5
C111 C124 H3A1 109.5
C111 C124 H3A2 109.5
H3A1 C124 H3A2 109.5
C111 C124 H3A3 109.5
H3A1 C124 H3A3 109.5
H3A2 C124 H3A3 109.5
C108 C111 C100 120.0
C108 C111 C124 120.1(4)
C100 C111 C124 119.5(4)
C111 C108 C107 120.0
C111 C108 H108 120.0
C107 C108 H108 120.0
C104 C107 C108 120.0
C104 C107 H107 120.0
C108 C107 H107 120.0
C107 C104 C103 120.0
C107 C104 H104 120.0
C103 C104 H104 120.0
C100 C103 C104 120.0
C100 C103 H103 120.0
C104 C103 H103 120.0
C103 C100 C111 120.0
C103 C100 H100 120.0
C111 C100 H100 120.0
C211 C224 H3B1 109.5
C211 C224 H3B2 109.5
H3B1 C224 H3B2 109.5
C211 C224 H3B3 109.5
H3B1 C224 H3B3 109.5
H3B2 C224 H3B3 109.5
C208 C211 C200 120.0
C208 C211 C224 121.0(10)
C200 C211 C224 119.0(10)
C211 C208 C207 120.0
C211 C208 H208 120.0
C207 C208 H208 120.0
C204 C207 C208 120.0
C204 C207 H207 120.0
C208 C207 H207 120.0
C207 C204 C203 120.0
C207 C204 H204 120.0
C203 C204 H204 120.0
C200 C203 C204 120.0
C200 C203 H203 120.0
C204 C203 H203 120.0
C203 C200 C211 120.0
C203 C200 H200 120.0
C211 C200 H200 120.0
C60 C113 C117 120.0
C60 C113 C114 119.9(4)
C117 C113 C114 120.1(4)
C125 C60 C113 120.0
C125 C60 H60 120.0
C113 C60 H60 120.0
C121 C125 C60 120.0
C121 C125 H125 120.0
C60 C125 H125 120.0
C115 C121 C125 120.0
C115 C121 H121 120.0
C125 C121 H121 120.0
C121 C115 C117 120.0
C121 C115 H115 120.0
C117 C115 H115 120.0
C115 C117 C113 120.0
C115 C117 H117 120.0
C113 C117 H117 120.0
C113 C114 H11X 109.5
C113 C114 H11Y 109.5
H11X C114 H11Y 109.5
C113 C114 H11Z 109.5
H11X C114 H11Z 109.5
H11Y C114 H11Z 109.5
N7 C53 C83 113.2(3)
N7 C53 H53A 108.9
C83 C53 H53A 108.9
N7 C53 H53B 108.9
C83 C53 H53B 108.9
H53A C53 H53B 107.7
C105 C83 C53 112.7(4)
C105 C83 H83A 109.1
C53 C83 H83A 109.1
C105 C83 H83B 109.1
C53 C83 H83B 109.1
H83A C83 H83B 107.8
C216 C105 C83 113.8(12)
C116 C105 C83 121.1(7)
C116 C105 H10C 107.1
C83 C105 H10C 107.1
C116 C105 H10D 107.1
C83 C105 H10D 107.1
H10C C105 H10D 106.8
C216 C105 H10E 108.8
C83 C105 H10E 108.8
C216 C105 H10F 108.8
C83 C105 H10F 108.8
H10E C105 H10F 107.7
C105 C116 H11I 109.5
C105 C116 H11J 109.5
H11I C116 H11J 109.5
C105 C116 H11K 109.5
H11I C116 H11K 109.5
H11J C116 H11K 109.5
C105 C216 H21A 109.5
C105 C216 H21B 109.5
H21A C216 H21B 109.5
C105 C216 H21C 109.5
H21A C216 H21C 109.5
H21B C216 H21C 109.5
C123 C135 H4A1 109.5
C123 C135 H4A2 109.5
H4A1 C135 H4A2 109.5
C123 C135 H4A3 109.5
H4A1 C135 H4A3 109.5
H4A2 C135 H4A3 109.5
C131 C123 C130 120.0
C131 C123 C135 119.5(4)
C130 C123 C135 120.5(4)
C123 C131 C132 120.0
C123 C131 H131 120.0
C132 C131 H131 120.0
C133 C132 C131 120.0
C133 C132 H132 120.0
C131 C132 H132 120.0
C132 C133 C134 120.0
C132 C133 H133 120.0
C134 C133 H133 120.0
C133 C134 C130 120.0
C133 C134 H134 120.0
C130 C134 H134 120.0
C134 C130 C123 120.0
C134 C130 H130 120.0
C123 C130 H130 120.0
C223 C235 H4B1 109.5
C223 C235 H4B2 109.5
H4B1 C235 H4B2 109.5
C223 C235 H4B3 109.5
H4B1 C235 H4B3 109.5
H4B2 C235 H4B3 109.5
C235 C223 C231 114.3(9)
C235 C223 C230 125.6(9)
C231 C223 C230 120.0
C232 C231 C223 120.0
C232 C231 H231 120.0
C223 C231 H231 120.0
C231 C232 C233 120.0
C231 C232 H232 120.0
C233 C232 H232 120.0
C234 C233 C232 120.0
C234 C233 H233 120.0
C232 C233 H233 120.0
C233 C234 C230 120.0
C233 C234 H234 120.0
C230 C234 H234 120.0
C234 C230 C223 120.0
C234 C230 H230 120.0
C223 C230 H230 120.0

loop_
_geom_bond_atom_site_label_1
_geom_bond_atom_site_label_2
_geom_bond_distance
O1 C35 1.210(4)
O2 C71 1.210(4)
O3 C74 1.211(5)
O4 C78 1.220(5)
O5 C94 1.238(6)
O6 C99 1.206(8)
N7 C29 1.376(5)
N7 C23 1.387(4)
N7 C53 1.470(4)
N8 C31 1.385(4)
N8 C19 1.389(4)
N8 C45 1.453(4)
N9 C46 1.380(5)
N9 C54 1.381(5)
N9 C49 1.464(4)
N10 C89 1.381(5)
N10 C80 1.384(5)
N10 C98 1.478(6)
N11 C85 1.382(6)
N11 C86 1.393(6)
N11 C102 1.475(7)
N12 C79 1.371(5)
N12 C33 1.408(5)
N12 C95 1.436(6)
C13 C30 1.384(5)
C13 C50 1.397(5)
C13 H13 0.9500
C14 C22 1.385(5)
C14 C21 1.434(5)
C14 C35 1.483(5)
C15 C16 1.385(5)
C15 C19 1.429(5)
C15 C17 1.438(5)
C16 C21 1.405(5)
C16 H16 0.9500
C17 C18 1.385(5)
C17 C31 1.413(5)
C18 C27 1.396(5)
C18 H18 0.9500
C19 C22 1.373(5)
C20 C32 1.405(5)
C20 C29 1.412(5)
C20 C24 1.416(5)
C21 C26 1.476(5)
C22 H22 0.9500
C23 C38 1.370(5)
C23 C24 1.435(5)
C24 C39 1.404(5)
C25 C57 1.386(5)
C25 C40 1.388(5)
C25 H25 0.9500
C26 C34 1.394(5)
C26 C58 1.413(5)
C27 C42 1.409(5)
C27 C41 1.485(5)
C28 C34 1.377(5)
C28 C46 1.408(5)
C28 C30 1.468(5)
C29 C37 1.382(5)
C30 C54 1.418(5)
C31 C56 1.381(5)
C32 C36 1.379(5)
C32 H32 0.9500
C33 C77 1.341(6)
C33 C40 1.401(6)
C34 H34 0.9500
C35 H35 0.9500
C36 C126 1.438(5)
C36 C65 1.482(5)
C37 C126 1.373(5)
C37 H37 0.9500
C38 C66 1.382(5)
C38 H38 0.9500
C39 C48 1.372(5)
C39 H39 0.9500
C40 C63 1.460(5)
C41 C44 1.406(5)
C41 C51 1.407(5)
C42 C56 1.408(5)
C42 C74 1.469(5)
C43 C62 1.385(5)
C43 C65 1.401(5)
C43 H43 0.9500
C44 C52 1.409(5)
C44 H44 0.9500
C45 C88 1.527(6)
C45 H45A 0.9900
C45 H45B 0.9900
C46 C72 1.390(5)
C47 C70 1.376(5)
C47 C84 1.434(6)
C47 C50 1.478(5)
C48 C66 1.437(5)
C48 C57 1.487(5)
C49 C68 1.500(5)
C49 H49A 0.9900
C49 H49B 0.9900
C50 C59 1.413(5)
C51 C81 1.367(6)
C51 H51 0.9500
C52 C80 1.401(5)
C52 C62 1.454(5)
C54 C61 1.405(5)
C55 C76 1.381(6)
C55 C86 1.426(6)
C55 C73 1.431(6)
C56 H56 0.9500
C57 C67 1.397(6)
C58 C72 1.383(5)
C58 H58 0.9500
C59 C61 1.365(5)
C59 H59 0.9500
C61 H61 0.9500
C62 C89 1.407(5)
C63 C64 1.371(6)
C63 C79 1.416(6)
C64 C69 1.398(5)
C64 H64 0.9500
C65 C87 1.411(5)
C66 C71 1.475(6)
C67 C77 1.319(5)
C67 H67 0.9500
C68 C97 1.513(7)
C68 H68A 0.9900
C68 H68B 0.9900
C69 C75 1.393(7)
C69 C90 1.505(7)
C70 C73 1.391(5)
C70 H70 0.9500
C71 H71 0.9500
C72 H72 0.9500
C73 C85 1.410(6)
C74 H74 0.9500
C75 C82 1.379(7)
C75 H75 0.9500
C76 C90 1.390(6)
C76 H76 0.9500
C77 H77 0.9500
C78 C126 1.465(5)
C78 H78 0.9500
C79 C82 1.399(5)
C80 C81 1.402(6)
C81 H81 0.9500
C82 H82 0.9500
C84 C93 1.383(6)
C84 C94 1.460(7)
C85 C93 1.372(6)
C86 C96 1.381(6)
C87 C91 1.370(6)
C87 H87 0.9500
C88 C101 1.516(7)
C88 H88A 0.9900
C88 H88B 0.9900
C89 C91 1.399(6)
C90 C92 1.414(7)
C91 H91 0.9500
C92 C96 1.419(8)
C92 C99 1.479(7)
C93 H93 0.9500
C94 H94 0.9500
C96 H96 0.9500
C97 C112 1.532(10)
C97 H97A 0.9900
C97 H97B 0.9900
C98 C110 1.507(11)
C98 H98A 0.9900
C98 H98B 0.9900
C99 H99 0.9500
C101 C119 1.510(9)
C101 H10A 0.9900
C101 H10B 0.9900
C110 C120 1.375(13)
C110 H11A 0.9900
C110 H11B 0.9900
C112 H11C 0.9800
C112 H11D 0.9800
C112 H11E 0.9800
C119 H11F 0.9800
C119 H11G 0.9800
C119 H11H 0.9800
C120 C129 1.456(13)
C120 H12A 0.9900
C120 H12B 0.9900
C129 H12C 0.9800
C129 H12D 0.9800
C129 H12E 0.9800
C102 C222 1.521(13)
C102 C122 1.591(15)
C102 H1A1 0.9900
C102 H1A2 0.9900
C102 H1B1 0.9900
C102 H1B2 0.9900
C122 C127 1.532(11)
C122 H1A3 0.9900
C122 H1A4 0.9900
C127 C128 1.563(12)
C127 H1A5 0.9900
C127 H1A6 0.9900
C128 H1A7 0.9800
C128 H1A8 0.9800
C128 H1A9 0.9800
C222 C227 1.529(11)
C222 H1B3 0.9900
C222 H1B4 0.9900
C227 C228 1.561(12)
C227 H1B5 0.9900
C227 H1B6 0.9900
C228 H1B7 0.9800
C228 H1B8 0.9800
C228 H1B9 0.9800
C95 C106 1.458(9)
C95 C206 1.479(12)
C95 H2A1 0.9900
C95 H2A2 0.9900
C95 H2B1 0.9900
C95 H2B2 0.9900
C106 C118 1.277(8)
C106 H2A3 0.9900
C106 H2A4 0.9900
C118 C109 1.523(9)
C118 H2A5 0.9900
C118 H2A6 0.9900
C109 H2A7 0.9800
C109 H2A8 0.9800
C109 H2A9 0.9800
C206 C218 1.271(9)
C206 H2B3 0.9900
C206 H2B4 0.9900
C218 C209 1.523(10)
C218 H2B5 0.9900
C218 H2B6 0.9900
C209 H2B7 0.9800
C209 H2B8 0.9800
C209 H2B9 0.9800
C124 C111 1.514(6)
C124 H3A1 0.9800
C124 H3A2 0.9800
C124 H3A3 0.9800
C111 C108 1.3900
C111 C100 1.3900
C108 C107 1.3900
C108 H108 0.9500
C107 C104 1.3900
C107 H107 0.9500
C104 C103 1.3900
C104 H104 0.9500
C103 C100 1.3900
C103 H103 0.9500
C100 H100 0.9500
C224 C211 1.499(10)
C224 H3B1 0.9800
C224 H3B2 0.9800
C224 H3B3 0.9800
C211 C208 1.3900
C211 C200 1.3900
C208 C207 1.3900
C208 H208 0.9500
C207 C204 1.3900
C207 H207 0.9500
C204 C203 1.3900
C204 H204 0.9500
C203 C200 1.3900
C203 H203 0.9500
C200 H200 0.9500
C113 C60 1.3900
C113 C117 1.3900
C113 C114 1.510(6)
C60 C125 1.3900
C60 H60 0.9500
C125 C121 1.3900
C125 H125 0.9500
C121 C115 1.3900
C121 H121 0.9500
C115 C117 1.3900
C115 H115 0.9500
C117 H117 0.9500
C114 H11X 0.9800
C114 H11Y 0.9800
C114 H11Z 0.9800
C53 C83 1.527(6)
C53 H53A 0.9900
C53 H53B 0.9900
C83 C105 1.469(7)
C83 H83A 0.9900
C83 H83B 0.9900
C105 C216 1.461(16)
C105 C116 1.461(9)
C105 H10C 0.9900
C105 H10D 0.9900
C105 H10E 0.9900
C105 H10F 0.9900
C116 H11I 0.9800
C116 H11J 0.9800
C116 H11K 0.9800
C216 H21A 0.9800
C216 H21B 0.9800
C216 H21C 0.9800
C135 C123 1.469(5)
C135 H4A1 0.9800
C135 H4A2 0.9800
C135 H4A3 0.9800
C123 C131 1.3900
C123 C130 1.3900
C131 C132 1.3900
C131 H131 0.9500
C132 C133 1.3900
C132 H132 0.9500
C133 C134 1.3900
C133 H133 0.9500
C134 C130 1.3900
C134 H134 0.9500
C130 H130 0.9500
C235 C223 1.390(7)
C235 H4B1 0.9800
C235 H4B2 0.9800
C235 H4B3 0.9800
C223 C231 1.3900
C223 C230 1.3900
C231 C232 1.3900
C231 H231 0.9500
C232 C233 1.3900
C232 H232 0.9500
C233 C234 1.3900
C233 H233 0.9500
C234 C230 1.3900
C234 H234 0.9500
C230 H230 0.9500

loop_
_geom_torsion_atom_site_label_1
_geom_torsion_atom_site_label_2
_geom_torsion_atom_site_label_3
_geom_torsion_atom_site_label_4
_geom_torsion
C19 C15 C16 C21 -2.9(5)
C17 C15 C16 C21 176.2(3)
C16 C15 C17 C18 2.1(6)
C19 C15 C17 C18 -178.7(3)
C16 C15 C17 C31 -176.6(3)
C19 C15 C17 C31 2.5(3)
C31 C17 C18 C27 -0.6(5)
C15 C17 C18 C27 -179.3(3)
C31 N8 C19 C22 178.3(3)
C45 N8 C19 C22 -3.0(6)
C31 N8 C19 C15 1.8(4)
C45 N8 C19 C15 -179.6(3)
C16 C15 C19 C22 -0.3(5)
C17 C15 C19 C22 -179.6(3)
C16 C15 C19 N8 176.6(3)
C17 C15 C19 N8 -2.7(3)
C15 C16 C21 C14 3.2(4)
C15 C16 C21 C26 -175.7(3)
C22 C14 C21 C16 -0.3(5)
C35 C14 C21 C16 -174.6(3)
C22 C14 C21 C26 178.5(3)
C35 C14 C21 C26 4.3(5)
N8 C19 C22 C14 -173.0(3)
C15 C19 C22 C14 3.2(5)
C21 C14 C22 C19 -2.9(5)
C35 C14 C22 C19 171.6(3)
C29 N7 C23 C38 -179.0(4)
C53 N7 C23 C38 -1.0(6)
C29 N7 C23 C24 1.6(4)
C53 N7 C23 C24 179.6(3)
C32 C20 C24 C39 1.6(7)
C29 C20 C24 C39 179.9(4)
C32 C20 C24 C23 -176.1(4)
C29 C20 C24 C23 2.1(4)
C38 C23 C24 C39 0.0(5)
N7 C23 C24 C39 179.5(3)
C38 C23 C24 C20 178.2(3)
N7 C23 C24 C20 -2.3(4)
C16 C21 C26 C34 40.7(4)
C14 C21 C26 C34 -138.1(3)
C16 C21 C26 C58 -139.9(3)
C14 C21 C26 C58 41.3(5)
C17 C18 C27 C42 0.1(5)
C17 C18 C27 C41 -179.9(3)
C23 N7 C29 C37 178.6(3)
C53 N7 C29 C37 0.6(6)
C23 N7 C29 C20 -0.3(4)
C53 N7 C29 C20 -178.3(3)
C32 C20 C29 N7 177.4(3)
C24 C20 C29 N7 -1.2(4)
C32 C20 C29 C37 -1.7(5)
C24 C20 C29 C37 179.8(3)
C50 C13 C30 C54 0.9(5)
C50 C13 C30 C28 -177.6(4)
C34 C28 C30 C13 -1.2(7)
C46 C28 C30 C13 179.4(4)
C34 C28 C30 C54 -179.8(4)
C46 C28 C30 C54 0.8(4)
C19 N8 C31 C56 178.8(3)
C45 N8 C31 C56 0.2(5)
C19 N8 C31 C17 -0.1(4)
C45 N8 C31 C17 -178.8(3)
C18 C17 C31 C56 0.4(5)
C15 C17 C31 C56 179.4(3)
C18 C17 C31 N8 179.5(3)
C15 C17 C31 N8 -1.5(3)
C29 C20 C32 C36 1.0(5)
C24 C20 C32 C36 179.1(4)
C79 N12 C33 C77 175.5(4)
C95 N12 C33 C77 2.2(7)
C79 N12 C33 C40 -2.8(4)
C95 N12 C33 C40 -176.2(4)
C46 C28 C34 C26 -2.7(5)
C30 C28 C34 C26 177.9(4)
C58 C26 C34 C28 0.9(5)
C21 C26 C34 C28 -179.7(3)
C22 C14 C35 O1 20.7(5)
C21 C14 C35 O1 -164.8(3)
C20 C32 C36 C126 -0.1(5)
C20 C32 C36 C65 178.8(3)
N7 C29 C37 C126 -177.4(3)
C20 C29 C37 C126 1.4(5)
N7 C23 C38 C66 -179.9(3)
C24 C23 C38 C66 -0.5(5)
C20 C24 C39 C48 -176.9(4)
C23 C24 C39 C48 0.6(5)
C57 C25 C40 C33 0.2(5)
C57 C25 C40 C63 175.1(4)
C77 C33 C40 C25 -0.5(5)
N12 C33 C40 C25 178.2(3)
C77 C33 C40 C63 -176.6(3)
N12 C33 C40 C63 2.0(4)
C18 C27 C41 C44 -122.3(4)
C42 C27 C41 C44 57.6(5)
C18 C27 C41 C51 53.5(5)
C42 C27 C41 C51 -126.6(4)
C18 C27 C42 C56 0.6(5)
C41 C27 C42 C56 -179.4(3)
C18 C27 C42 C74 -174.6(3)
C41 C27 C42 C74 5.5(5)
C51 C41 C44 C52 -2.2(5)
C27 C41 C44 C52 173.6(3)
C31 N8 C45 C88 88.9(4)
C19 N8 C45 C88 -89.5(4)
C54 N9 C46 C72 176.9(4)
C49 N9 C46 C72 -3.7(6)
C54 N9 C46 C28 -1.2(4)
C49 N9 C46 C28 178.3(3)
C34 C28 C46 N9 -179.3(3)
C30 C28 C46 N9 0.2(4)
C34 C28 C46 C72 2.4(5)
C30 C28 C46 C72 -178.0(3)
C24 C39 C48 C66 -0.7(6)
C24 C39 C48 C57 172.9(3)
C46 N9 C49 C68 85.1(4)
C54 N9 C49 C68 -95.5(4)
C30 C13 C50 C59 0.3(5)
C30 C13 C50 C47 -177.2(4)
C70 C47 C50 C13 51.4(5)
C84 C47 C50 C13 -130.5(4)
C70 C47 C50 C59 -126.0(4)
C84 C47 C50 C59 52.1(5)
C44 C41 C51 C81 1.4(6)
C27 C41 C51 C81 -174.5(4)
C41 C44 C52 C80 0.8(5)
C41 C44 C52 C62 -176.2(4)
C46 N9 C54 C61 -178.1(4)
C49 N9 C54 C61 2.5(6)
C46 N9 C54 C30 1.7(4)
C49 N9 C54 C30 -177.7(3)
C13 C30 C54 N9 179.6(3)
C28 C30 C54 N9 -1.5(4)
C13 C30 C54 C61 -0.6(5)
C28 C30 C54 C61 178.3(3)
N8 C31 C56 C42 -178.6(3)
C17 C31 C56 C42 0.2(5)
C27 C42 C56 C31 -0.8(5)
C74 C42 C56 C31 174.6(3)
C40 C25 C57 C67 1.6(5)
C40 C25 C57 C48 -169.3(3)
C39 C48 C57 C25 56.5(5)
C66 C48 C57 C25 -130.3(4)
C39 C48 C57 C67 -114.4(4)
C66 C48 C57 C67 58.9(5)
C34 C26 C58 C72 1.3(5)
C21 C26 C58 C72 -178.1(3)
C13 C50 C59 C61 -1.8(6)
C47 C50 C59 C61 175.7(4)
C50 C59 C61 C54 2.1(6)
N9 C54 C61 C59 178.9(4)
C30 C54 C61 C59 -0.9(6)
C65 C43 C62 C89 -0.7(6)
C65 C43 C62 C52 177.9(4)
C80 C52 C62 C43 -179.1(4)
C44 C52 C62 C43 -1.8(8)
C80 C52 C62 C89 -0.4(4)
C44 C52 C62 C89 176.9(4)
C25 C40 C63 C64 -1.6(7)
C33 C40 C63 C64 173.7(4)
C25 C40 C63 C79 -175.8(4)
C33 C40 C63 C79 -0.5(4)
C79 C63 C64 C69 0.1(5)
C40 C63 C64 C69 -173.4(4)
C62 C43 C65 C87 0.1(5)
C62 C43 C65 C36 -175.9(3)
C32 C36 C65 C43 53.7(5)
C126 C36 C65 C43 -127.4(4)
C32 C36 C65 C87 -122.2(4)
C126 C36 C65 C87 56.6(5)
C23 C38 C66 C48 0.4(6)
C23 C38 C66 C71 178.7(3)
C39 C48 C66 C38 0.2(6)
C57 C48 C66 C38 -172.9(4)
C39 C48 C66 C71 -178.0(4)
C57 C48 C66 C71 8.9(6)
C25 C57 C67 C77 -3.1(6)
C48 C57 C67 C77 167.9(4)
N9 C49 C68 C97 -178.2(4)
C63 C64 C69 C75 -0.9(5)
C63 C64 C69 C90 170.7(3)
C84 C47 C70 C73 -1.2(6)
C50 C47 C70 C73 176.9(3)
C38 C66 C71 O2 3.6(6)
C48 C66 C71 O2 -178.1(4)
C26 C58 C72 C46 -1.5(5)
N9 C46 C72 C58 -178.2(3)
C28 C46 C72 C58 -0.4(5)
C47 C70 C73 C85 -0.9(6)
C47 C70 C73 C55 178.1(4)
C76 C55 C73 C70 -2.4(8)
C86 C55 C73 C70 -179.9(4)
C76 C55 C73 C85 176.7(4)
C86 C55 C73 C85 -0.8(4)
C56 C42 C74 O3 8.5(6)
C27 C42 C74 O3 -176.1(4)
C64 C69 C75 C82 -0.7(6)
C90 C69 C75 C82 -172.2(4)
C86 C55 C76 C90 0.7(6)
C73 C55 C76 C90 -176.6(4)
C57 C67 C77 C33 3.1(7)
C40 C33 C77 C67 -1.2(7)
N12 C33 C77 C67 -179.5(4)
C33 N12 C79 C82 -175.9(4)
C95 N12 C79 C82 -2.5(6)
C33 N12 C79 C63 2.5(4)
C95 N12 C79 C63 175.9(4)
C64 C63 C79 N12 -176.4(3)
C40 C63 C79 N12 -1.3(4)
C64 C63 C79 C82 2.2(5)
C40 C63 C79 C82 177.3(3)
C89 N10 C80 C52 1.2(5)
C98 N10 C80 C52 170.4(5)
C89 N10 C80 C81 -178.3(5)
C98 N10 C80 C81 -9.1(8)
C44 C52 C80 N10 -178.2(4)
C62 C52 C80 N10 -0.5(5)
C44 C52 C80 C81 1.4(6)
C62 C52 C80 C81 179.1(4)
C41 C51 C81 C80 0.8(7)
N10 C80 C81 C51 177.3(5)
C52 C80 C81 C51 -2.2(7)
C69 C75 C82 C79 3.0(6)
N12 C79 C82 C75 174.6(4)
C63 C79 C82 C75 -3.7(6)
C70 C47 C84 C93 2.3(6)
C50 C47 C84 C93 -175.8(4)
C70 C47 C84 C94 -173.2(4)
C50 C47 C84 C94 8.7(6)
C86 N11 C85 C93 177.1(5)
C102 N11 C85 C93 6.7(8)
C86 N11 C85 C73 -1.3(5)
C102 N11 C85 C73 -171.7(4)
C70 C73 C85 C93 2.0(6)
C55 C73 C85 C93 -177.3(4)
C70 C73 C85 N11 -179.5(4)
C55 C73 C85 N11 1.3(5)
C85 N11 C86 C96 -179.4(5)
C102 N11 C86 C96 -9.0(8)
C85 N11 C86 C55 0.7(5)
C102 N11 C86 C55 171.1(4)
C76 C55 C86 C96 2.3(6)
C73 C55 C86 C96 -179.8(4)
C76 C55 C86 N11 -177.9(4)
C73 C55 C86 N11 0.1(5)
C43 C65 C87 C91 0.1(6)
C36 C65 C87 C91 176.1(4)
N8 C45 C88 C101 -177.8(4)
C80 N10 C89 C91 177.3(5)
C98 N10 C89 C91 8.3(8)
C80 N10 C89 C62 -1.5(5)
C98 N10 C89 C62 -170.5(5)
C43 C62 C89 N10 -179.9(4)
C52 C62 C89 N10 1.2(5)
C43 C62 C89 C91 1.1(6)
C52 C62 C89 C91 -177.8(4)
C55 C76 C90 C92 -4.2(6)
C55 C76 C90 C69 169.9(4)
C75 C69 C90 C76 46.4(5)
C64 C69 C90 C76 -125.1(4)
C75 C69 C90 C92 -139.7(4)
C64 C69 C90 C92 48.9(6)
C65 C87 C91 C89 0.3(7)
N10 C89 C91 C87 -179.6(5)
C62 C89 C91 C87 -0.9(7)
C76 C90 C92 C96 5.0(7)
C69 C90 C92 C96 -168.8(4)
C76 C90 C92 C99 -172.5(5)
C69 C90 C92 C99 13.7(7)
N11 C85 C93 C84 -179.1(5)
C73 C85 C93 C84 -0.9(7)
C47 C84 C93 C85 -1.3(7)
C94 C84 C93 C85 174.3(5)
C93 C84 C94 O5 12.6(9)
C47 C84 C94 O5 -171.8(6)
N11 C86 C96 C92 178.6(5)
C55 C86 C96 C92 -1.6(7)
C90 C92 C96 C86 -2.0(7)
C99 C92 C96 C86 175.5(5)
C49 C68 C97 C112 176.7(4)
C89 N10 C98 C110 90.0(6)
C80 N10 C98 C110 -77.4(7)
C90 C92 C99 O6 -164.6(5)
C96 C92 C99 O6 17.9(8)
C45 C88 C101 C119 179.7(7)
N10 C98 C110 C120 -48.7(10)
C98 C110 C120 C129 -174.2(9)
C29 C37 C126 C36 -0.5(5)
C29 C37 C126 C78 177.9(3)
C32 C36 C126 C37 -0.1(5)
C65 C36 C126 C37 -179.0(3)
C32 C36 C126 C78 -178.5(3)
C65 C36 C126 C78 2.7(5)
O4 C78 C126 C37 8.5(5)
O4 C78 C126 C36 -173.0(3)
C85 N11 C102 C222 68.2(9)
C86 N11 C102 C222 -100.6(9)
C85 N11 C102 C122 103.9(9)
C86 N11 C102 C122 -64.9(10)
N11 C102 C122 C127 -78.2(17)
C102 C122 C127 C128 -154.5(17)
N11 C102 C222 C227 63.7(14)
C102 C222 C227 C228 -173.0(12)
C79 N12 C95 C106 -96.3(7)
C33 N12 C95 C106 75.9(8)
C79 N12 C95 C206 -69.1(8)
C33 N12 C95 C206 103.1(8)
N12 C95 C106 C118 -20(2)
C95 C106 C118 C109 155.4(15)
N12 C95 C206 C218 -15(2)
C95 C206 C218 C209 -138.5(17)
C100 C111 C108 C107 0.0
C124 C111 C108 C107 -172.2(10)
C111 C108 C107 C104 0.0
C108 C107 C104 C103 0.0
C107 C104 C103 C100 0.0
C104 C103 C100 C111 0.0
C108 C111 C100 C103 0.0
C124 C111 C100 C103 172.3(10)
C200 C211 C208 C207 0.0
C224 C211 C208 C207 180.00(9)
C211 C208 C207 C204 0.0
C208 C207 C204 C203 0.0
C207 C204 C203 C200 0.0
C204 C203 C200 C211 0.0
C208 C211 C200 C203 0.0
C224 C211 C200 C203 180.00(9)
C117 C113 C60 C125 0.0
C114 C113 C60 C125 177.7(8)
C113 C60 C125 C121 0.0
C60 C125 C121 C115 0.0
C125 C121 C115 C117 0.0
C121 C115 C117 C113 0.0
C60 C113 C117 C115 0.0
C114 C113 C117 C115 -177.7(8)
C29 N7 C53 C83 74.9(5)
C23 N7 C53 C83 -102.7(4)
N7 C53 C83 C105 -175.9(4)
C53 C83 C105 C216 78(2)
C53 C83 C105 C116 167.9(7)
C130 C123 C131 C132 0.0
C135 C123 C131 C132 179.9(3)
C123 C131 C132 C133 0.0
C131 C132 C133 C134 0.0
C132 C133 C134 C130 0.0
C133 C134 C130 C123 0.0
C131 C123 C130 C134 0.0
C135 C123 C130 C134 -179.9(3)
C235 C223 C231 C232 -178.3(15)
C230 C223 C231 C232 0.0
C223 C231 C232 C233 0.0
C231 C232 C233 C234 0.0
C232 C233 C234 C230 0.0
C233 C234 C230 C223 0.0
C235 C223 C230 C234 178.1(17)
C231 C223 C230 C234 0.0

loop_
_platon_squeeze_void_nr
_platon_squeeze_void_average_x
_platon_squeeze_void_average_y
_platon_squeeze_void_average_z
_platon_squeeze_void_volume
_platon_squeeze_void_count_electrons
_platon_squeeze_void_content
1 0.038 0.354 0.899 22 1 ' '
2 0.066 0.338 0.379 54 6 ' '
3 0.162 0.066 0.379 54 6 ' '
4 0.251 0.250 0.098 636 60 ' '
5 0.146 0.038 0.899 22 1 ' '
6 0.250 0.750 0.500 202 42 ' '
7 0.338 0.436 0.384 53 6 ' '
8 0.354 0.462 0.899 22 1 ' '
9 0.436 0.162 0.384 53 6 ' '
10 0.462 0.146 0.899 22 1 ' '
11 0.538 0.854 0.101 22 1 ' '
12 0.566 0.838 0.621 54 6 ' '
13 0.662 0.566 0.621 54 6 ' '
14 0.751 0.750 0.902 637 60 ' '
15 0.646 0.538 0.101 22 1 ' '
16 0.750 0.250 0.500 202 42 ' '
17 0.838 0.936 0.616 52 6 ' '
18 0.854 0.962 0.101 22 1 ' '
19 0.936 0.662 0.616 52 6 ' '
20 0.962 0.646 0.101 22 1 ' '
